data_7058647
loop_
_publ_author_name
'Maruyama, Tatsuya'
'Namekata, Akimi'
'Sakiyama, Hiroshi'
'Kikukawa, Yuji'
'Hayashi, Yoshihito'

_publ_section_title
;
 Redox active mixed-valence hexamanganese double-cubane complexes
 supported by tetravanadates
;
_journal_name_full 'New Journal of Chemistry'
_journal_paper_doi 10.1039/C9NJ02437A
_journal_year 2019
_chemical_formula_sum 'C57.5 H118.5 Mn6 N6.5 O39 V8'
_chemical_formula_weight 2262.24
_space_group_crystal_system triclinic
_space_group_IT_number 1
_space_group_name_Hall 'P 1'
_space_group_name_H-M_alt 'P 1'
_symmetry_space_group_name_Hall 'P 1'
_symmetry_space_group_name_H-M 'P 1'
_atom_sites_solution_hydrogens mixed
_audit_creation_method SHELXL-2016/4
_audit_update_record
;
2019-03-11 deposited with the CCDC.    2019-07-12 downloaded from the CCDC.
;
_cell_angle_alpha 81.7410(10)
_cell_angle_beta 72.9210(10)
_cell_angle_gamma 73.9560(10)
_cell_formula_units_Z 2
_cell_length_a 13.2975(4)
_cell_length_b 19.0223(5)
_cell_length_c 20.3933(6)
_cell_measurement_reflns_used 9901
_cell_measurement_temperature 90(2)
_cell_measurement_theta_max 72.64
_cell_measurement_theta_min 3.21
_cell_volume 4727.9(2)
_computing_cell_refinement 'Bruker SAINT'
_computing_data_collection 'Bruker APEX2'
_computing_data_reduction 'Bruker SAINT'
_computing_molecular_graphics 'shelXle (H?bschle et al., 2011)'
_computing_publication_material 'APEX3 (Bruker AXS)'
_computing_structure_refinement 'SHELXL-2016/4 (Sheldrick, 2016)'
_computing_structure_solution 'SHELXT 2014/5 (Sheldrick, 2014)'
_diffrn_ambient_temperature 90(2)
_diffrn_measured_fraction_theta_full 0.980
_diffrn_measured_fraction_theta_max 0.963
_diffrn_measurement_device_type 'Bruker APEX-II CCD'
_diffrn_measurement_method '\f and \w scans'
_diffrn_radiation_type CuK\a
_diffrn_radiation_wavelength 1.54178
_diffrn_reflns_av_R_equivalents 0.0415
_diffrn_reflns_av_unetI/netI 0.0664
_diffrn_reflns_Laue_measured_fraction_full 0.980
_diffrn_reflns_Laue_measured_fraction_max 0.963
_diffrn_reflns_limit_h_max 16
_diffrn_reflns_limit_h_min -16
_diffrn_reflns_limit_k_max 23
_diffrn_reflns_limit_k_min -20
_diffrn_reflns_limit_l_max 24
_diffrn_reflns_limit_l_min -25
_diffrn_reflns_number 39913
_diffrn_reflns_point_group_measured_fraction_full 0.980
_diffrn_reflns_point_group_measured_fraction_max 0.963
_diffrn_reflns_theta_full 67.679
_diffrn_reflns_theta_max 72.656
_diffrn_reflns_theta_min 3.207
_diffrn_source 'Bruker Turbo X-ray Source'
_exptl_absorpt_coefficient_mu 13.275
_exptl_absorpt_correction_T_max 0.7536
_exptl_absorpt_correction_T_min 0.3863
_exptl_absorpt_correction_type multi-scan
_exptl_crystal_colour red
_exptl_crystal_density_diffrn 1.589
_exptl_crystal_description Block
_exptl_crystal_F_000 2310
_exptl_crystal_size_max 0.300
_exptl_crystal_size_mid 0.100
_exptl_crystal_size_min 0.100
_refine_diff_density_max 1.229
_refine_diff_density_min -0.870
_refine_diff_density_rms 0.163
_refine_ls_abs_structure_details
;
 Refined as a perfect inversion twin.
;
_refine_ls_abs_structure_Flack 0.5
_refine_ls_extinction_method none
_refine_ls_goodness_of_fit_ref 1.052
_refine_ls_hydrogen_treatment mixed
_refine_ls_matrix_type full
_refine_ls_number_parameters 2534
_refine_ls_number_reflns 26140
_refine_ls_number_restraints 1752
_refine_ls_restrained_S_all 1.042
_refine_ls_R_factor_all 0.0808
_refine_ls_R_factor_gt 0.0699
_refine_ls_shift/su_max 0.006
_refine_ls_shift/su_mean 0.000
_refine_ls_structure_factor_coef Fsqd
_refine_ls_weighting_details 'w=1/[\s^2^(Fo^2^)+(0.1358P)^2^+6.0484P] where P=(Fo^2^+2Fc^2^)/3'
_refine_ls_weighting_scheme calc
_refine_ls_wR_factor_gt 0.1878
_refine_ls_wR_factor_ref 0.2015
_reflns_Friedel_coverage 1.000
_reflns_Friedel_fraction_full 0.980
_reflns_Friedel_fraction_max 0.963
_reflns_number_gt 22916
_reflns_number_total 26140
_reflns_threshold_expression 'I > 2\s(I)'
_cod_data_source_file c9nj02437a2.cif
_cod_data_source_block 2(p-MePhCO2)
_cod_depositor_comments
;
The following automatic conversions were performed:

'_exptl_absorpt_correction_type' value 'Multi-scan' changed to
'multi-scan' according to
/home/data/users/saulius/crontab/automatic-downloads/rss-feeds/RSC/lib/dictionaries/cif_core.dic
dictionary named 'cif_core.dic' version 2.4.2 from 2011-04-26.

Automatic conversion script
Id: cif_fix_values 4973 2017-02-22 13:04:09Z antanas 
;
_cod_original_formula_sum 'C57.50 H118.50 Mn6 N6.50 O39 V8'
_cod_database_code 7058647
_shelx_shelxl_version_number 2016/4
_shelx_space_group_comment
;
The symmetry employed for this shelxl refinement is uniquely defined
by the following loop, which should always be used as a source of
symmetry information in preference to the above space-group names.
They are only intended as comments.
;
_shelx_estimated_absorpt_t_min 0.109
_shelx_estimated_absorpt_t_max 0.350

loop_
_space_group_symop_operation_xyz
'x, y, z'

loop_
_atom_site_label
_atom_site_type_symbol
_atom_site_fract_x
_atom_site_fract_y
_atom_site_fract_z
_atom_site_U_iso_or_equiv
_atom_site_adp_type
_atom_site_occupancy
_atom_site_site_symmetry_order
_atom_site_calc_flag
_atom_site_refinement_flags_posn
_atom_site_refinement_flags_adp
_atom_site_refinement_flags_occupancy
_atom_site_disorder_assembly
_atom_site_disorder_group
MN1 Mn 0.54950(13) 0.87537(9) 0.23494(9) 0.0284(3) Uani 1 1 d . . . . .
MN2 Mn 0.72133(14) 0.83528(9) 0.11468(8) 0.0293(3) Uani 1 1 d . . . . .
MN3 Mn 0.53950(14) 0.75176(9) 0.16905(9) 0.0287(3) Uani 1 1 d . . . . .
MN4 Mn 0.70219(13) 0.73679(9) 0.25095(8) 0.0266(3) Uani 1 1 d . . . . .
MN5 Mn 0.69228(14) 0.61368(9) 0.18350(8) 0.0303(3) Uani 1 1 d . . . . .
MN6 Mn 0.52167(14) 0.65272(9) 0.30459(8) 0.0278(3) Uani 1 1 d . . . . .
V1 V 0.59304(17) 0.83287(11) 0.38401(10) 0.0355(4) Uani 1 1 d . . . . .
V2 V 0.43877(19) 0.71646(11) 0.45851(10) 0.0409(5) Uani 1 1 d . . . . .
V3 V 0.26483(18) 0.73361(12) 0.37536(12) 0.0436(5) Uani 1 1 d . . . . .
V4 V 0.31307(16) 0.85696(11) 0.24518(12) 0.0398(4) Uani 1 1 d . . . . .
V5 V 0.64623(19) 0.65739(12) 0.03656(10) 0.0423(5) Uani 1 1 d . . . . .
V6 V 0.8062(2) 0.76908(13) -0.03838(11) 0.0471(5) Uani 1 1 d . . . . .
V7 V 0.97858(19) 0.75249(13) 0.04660(13) 0.0488(5) Uani 1 1 d . . . . .
V8 V 0.92897(17) 0.62894(12) 0.17687(13) 0.0443(5) Uani 1 1 d . . . . .
O1 O 0.5629(7) 0.9742(5) 0.1986(4) 0.0395(18) Uani 1 1 d . . . . .
O2 O 0.7016(7) 0.9504(4) 0.1028(4) 0.0412(18) Uani 1 1 d . . . . .
O3 O 0.5682(6) 0.8447(4) 0.1439(4) 0.0302(15) Uani 1 1 d . . . . .
O4 O 0.7040(6) 0.8330(4) 0.2115(4) 0.0293(15) Uani 1 1 d . . . . .
O5 O 0.5441(6) 0.7726(4) 0.2618(4) 0.0320(16) Uani 1 1 d . . . . .
O6 O 0.6965(6) 0.7135(4) 0.1553(4) 0.0338(16) Uani 1 1 d . . . . .
O7 O 0.5386(6) 0.6525(4) 0.2080(4) 0.0280(14) Uani 1 1 d . . . . .
O8 O 0.6782(6) 0.6389(4) 0.2733(4) 0.0280(14) Uani 1 1 d . . . . .
O9 O 0.5476(8) 0.5348(4) 0.3151(4) 0.0422(19) Uani 1 1 d . . . . .
O10 O 0.6797(7) 0.5122(4) 0.2175(4) 0.0397(18) Uani 1 1 d . . . . .
O11 O 0.5464(7) 0.8947(4) 0.3232(4) 0.0358(17) Uani 1 1 d . . . . .
O12 O 0.6923(7) 0.7625(5) 0.3406(4) 0.0395(18) Uani 1 1 d . . . . .
O13 O 0.6462(9) 0.8699(6) 0.4265(5) 0.061(3) Uani 1 1 d . . . . .
O14 O 0.4857(8) 0.7956(4) 0.4438(4) 0.046(2) Uani 1 1 d . . . . .
O15 O 0.5196(7) 0.6552(4) 0.3975(4) 0.0400(18) Uani 1 1 d . . . . .
O16 O 0.4457(10) 0.6766(5) 0.5331(4) 0.059(3) Uani 1 1 d . . . . .
O17 O 0.3015(9) 0.7358(6) 0.4524(5) 0.060(3) Uani 1 1 d . . . . .
O18 O 0.3663(6) 0.6691(5) 0.3267(4) 0.0373(17) Uani 1 1 d . . . . .
O19 O 0.1540(9) 0.7059(6) 0.3951(6) 0.061(3) Uani 1 1 d . . . . .
O20 O 0.2495(8) 0.8181(5) 0.3291(5) 0.055(2) Uani 1 1 d . . . . .
O21 O 0.3880(7) 0.7884(5) 0.1889(5) 0.0402(18) Uani 1 1 d . . . . .
O22 O 0.2202(7) 0.9090(6) 0.2115(6) 0.059(3) Uani 1 1 d . . . . .
O23 O 0.3984(7) 0.9066(5) 0.2513(5) 0.0418(19) Uani 1 1 d . . . . .
O24 O 0.8440(7) 0.5782(5) 0.1661(5) 0.0409(18) Uani 1 1 d . . . . .
O25 O 0.8544(7) 0.6963(4) 0.2308(5) 0.0417(19) Uani 1 1 d . . . . .
O26 O 1.0220(9) 0.5724(6) 0.2091(7) 0.067(3) Uani 1 1 d . . . . .
O27 O 1.0003(9) 0.6651(6) 0.0953(7) 0.067(3) Uani 1 1 d . . . . .
O28 O 0.8755(7) 0.8137(4) 0.0941(4) 0.0393(18) Uani 1 1 d . . . . .
O29 O 1.0878(8) 0.7801(6) 0.0263(6) 0.061(3) Uani 1 1 d . . . . .
O30 O 0.9437(9) 0.7450(7) -0.0294(6) 0.065(3) Uani 1 1 d . . . . .
O31 O 0.7290(7) 0.8296(5) 0.0202(4) 0.0398(18) Uani 1 1 d . . . . .
O32 O 0.8036(13) 0.8058(6) -0.1134(5) 0.076(4) Uani 1 1 d . . . . .
O33 O 0.7579(9) 0.6891(5) -0.0244(5) 0.054(2) Uani 1 1 d . . . . .
O34 O 0.5457(8) 0.7269(5) 0.0798(5) 0.049(2) Uani 1 1 d . . . . .
O35 O 0.5945(11) 0.6189(8) -0.0073(5) 0.076(4) Uani 1 1 d . . . . .
O36 O 0.6944(8) 0.5911(5) 0.0958(4) 0.0418(19) Uani 1 1 d . . . . .
C1 C 0.6276(9) 0.9936(6) 0.1448(6) 0.035(2) Uani 1 1 d . . . . .
C2 C 0.622(3) 1.0743(14) 0.1236(13) 0.048(5) Uani 0.5 1 d D U P A 21
C3 C 0.564(3) 1.1231(15) 0.1682(14) 0.066(6) Uani 0.5 1 d D U P A 21
H3 H 0.524389 1.107491 0.212086 0.079 Uiso 0.5 1 calc R U P A 21
C4 C 0.560(3) 1.1991(15) 0.1523(14) 0.073(7) Uani 0.5 1 d D U P A 21
H4 H 0.516290 1.233732 0.184860 0.087 Uiso 0.5 1 calc R U P A 21
C5 C 0.621(4) 1.2226(14) 0.0885(16) 0.073(6) Uani 0.5 1 d D U P A 21
C6 C 0.679(3) 1.1724(14) 0.0405(16) 0.069(6) Uani 0.5 1 d D U P A 21
H6 H 0.720474 1.186067 -0.003706 0.083 Uiso 0.5 1 calc R U P A 21
C7 C 0.674(3) 1.0991(14) 0.0611(15) 0.059(5) Uani 0.5 1 d D U P A 21
H7 H 0.709571 1.064044 0.027680 0.071 Uiso 0.5 1 calc R U P A 21
C8 C 0.611(4) 1.3037(14) 0.0744(15) 0.074(10) Uani 0.5 1 d D U P A 21
H8A H 0.565958 1.329041 0.115643 0.110 Uiso 0.5 1 calc R U P A 21
H8B H 0.683438 1.313026 0.061921 0.110 Uiso 0.5 1 calc R U P A 21
H8C H 0.577445 1.321799 0.036402 0.110 Uiso 0.5 1 calc R U P A 21
C2B C 0.610(3) 1.0756(14) 0.1330(17) 0.069(6) Uani 0.5 1 d D U P A 22
C3B C 0.519(3) 1.1223(14) 0.1607(15) 0.072(5) Uani 0.5 1 d D U P A 22
H3B H 0.460608 1.104302 0.190813 0.086 Uiso 0.5 1 calc R U P A 22
C4B C 0.506(3) 1.1990(14) 0.1469(15) 0.074(5) Uani 0.5 1 d D U P A 22
H4B H 0.439804 1.232258 0.167921 0.089 Uiso 0.5 1 calc R U P A 22
C5B C 0.591(3) 1.2248(13) 0.102(2) 0.076(5) Uani 0.5 1 d D U P A 22
C6B C 0.688(3) 1.1775(14) 0.0717(19) 0.073(5) Uani 0.5 1 d D U P A 22
H6B H 0.747177 1.193508 0.040516 0.088 Uiso 0.5 1 calc R U P A 22
C7B C 0.691(3) 1.1020(13) 0.0915(18) 0.071(5) Uani 0.5 1 d D U P A 22
H7B H 0.756787 1.067395 0.073295 0.085 Uiso 0.5 1 calc R U P A 22
C8B C 0.573(4) 1.3068(14) 0.089(2) 0.087(8) Uani 0.5 1 d D U P A 22
H8B1 H 0.499177 1.330429 0.115244 0.131 Uiso 0.5 1 calc R U P A 22
H8B2 H 0.625853 1.323104 0.103905 0.131 Uiso 0.5 1 calc R U P A 22
H8B3 H 0.580699 1.320309 0.039965 0.131 Uiso 0.5 1 calc R U P A 22
C9 C 0.6098(13) 0.4934(8) 0.2738(7) 0.049(3) Uani 1 1 d . . . . .
C10 C 0.6114(12) 0.4156(8) 0.2822(7) 0.052(3) Uani 1 1 d . U . . .
C11 C 0.5539(19) 0.3856(10) 0.3455(11) 0.090(7) Uani 1 1 d . U . . .
H11 H 0.512909 0.415297 0.382707 0.108 Uiso 1 1 calc R U . . .
C12 C 0.560(2) 0.3140(11) 0.3501(12) 0.091(6) Uani 1 1 d . U . . .
H12 H 0.526756 0.293499 0.393649 0.110 Uiso 1 1 calc R U . . .
C13 C 0.6098(18) 0.2666(10) 0.2986(11) 0.084(5) Uani 1 1 d . U . . .
C14 C 0.6667(17) 0.2953(9) 0.2395(11) 0.086(6) Uani 1 1 d . U . . .
H14 H 0.701888 0.265946 0.201342 0.104 Uiso 1 1 calc R U . . .
C15 C 0.6736(18) 0.3639(10) 0.2344(9) 0.079(5) Uani 1 1 d . U . . .
H15 H 0.724526 0.379183 0.195455 0.095 Uiso 1 1 calc R U . . .
C16 C 0.604(2) 0.1901(11) 0.3123(13) 0.110(9) Uani 1 1 d . U . . .
H16A H 0.557808 0.183262 0.358743 0.166 Uiso 1 1 calc R U . . .
H16B H 0.573835 0.177222 0.278671 0.166 Uiso 1 1 calc R U . . .
H16C H 0.677375 0.158503 0.308751 0.166 Uiso 1 1 calc R U . . .
MN7 Mn 0.04540(15) 0.35880(10) 0.75911(9) 0.0361(4) Uani 1 1 d . . . . .
MN8 Mn -0.00287(15) 0.35689(10) 0.63235(9) 0.0360(4) Uani 1 1 d . . . . .
MN9 Mn 0.01161(14) 0.22116(10) 0.73588(9) 0.0340(4) Uani 1 1 d . . . . .
MN10 Mn 0.21257(14) 0.26482(10) 0.66056(9) 0.0329(4) Uani 1 1 d . . . . .
MN11 Mn 0.18365(15) 0.12262(10) 0.63741(9) 0.0349(4) Uani 1 1 d . . . . .
MN12 Mn 0.22856(15) 0.12833(10) 0.76408(9) 0.0354(4) Uani 1 1 d . . . . .
V9 V 0.2910(2) 0.34301(13) 0.75916(12) 0.0473(5) Uani 1 1 d . . . . .
V10 V 0.3618(2) 0.18676(14) 0.84980(13) 0.0572(6) Uani 1 1 d . . . . .
V11 V 0.1420(3) 0.14234(13) 0.93224(11) 0.0606(7) Uani 1 1 d . . . . .
V12 V -0.0633(2) 0.26746(12) 0.89225(11) 0.0527(6) Uani 1 1 d . . . . .
V13 V 0.2859(2) 0.21707(13) 0.50603(10) 0.0475(5) Uani 1 1 d . . . . .
V14 V 0.0793(2) 0.34191(15) 0.46528(11) 0.0565(6) Uani 1 1 d . . . . .
V15 V -0.1352(2) 0.29548(15) 0.54755(13) 0.0575(6) Uani 1 1 d . . . . .
V16 V -0.06141(19) 0.13893(13) 0.63689(12) 0.0469(5) Uani 1 1 d . . . . .
O37 O -0.0334(9) 0.4617(5) 0.7543(5) 0.051(2) Uani 1 1 d . . . . .
O38 O -0.0782(7) 0.4689(5) 0.6551(5) 0.046(2) Uani 1 1 d . . . . .
O39 O -0.0519(6) 0.3224(4) 0.7273(4) 0.0362(16) Uani 1 1 d . . . . .
O40 O 0.1208(7) 0.3611(4) 0.6623(4) 0.0361(17) Uani 1 1 d . . . . .
O41 O 0.1242(6) 0.2554(4) 0.7559(4) 0.0340(16) Uani 1 1 d . . . . .
O42 O 0.0981(7) 0.2337(5) 0.6413(4) 0.0427(19) Uani 1 1 d . . . . .
O43 O 0.1093(6) 0.1236(4) 0.7341(4) 0.0357(16) Uani 1 1 d . . . . .
O44 O 0.2790(6) 0.1602(4) 0.6702(4) 0.0343(16) Uani 1 1 d . . . . .
O45 O 0.3070(7) 0.0147(5) 0.7462(4) 0.044(2) Uani 1 1 d . . . . .
O46 O 0.2720(8) 0.0149(5) 0.6469(5) 0.051(2) Uani 1 1 d . . . . .
O47 O 0.1544(8) 0.3857(5) 0.7833(5) 0.047(2) Uani 1 1 d . . . . .
O48 O 0.3154(7) 0.2965(5) 0.6872(5) 0.0437(19) Uani 1 1 d . . . . .
O49 O 0.3605(10) 0.4037(6) 0.7385(6) 0.064(3) Uani 1 1 d . . . . .
O50 O 0.3372(9) 0.2805(5) 0.8281(5) 0.057(2) Uani 1 1 d . . . . .
O51 O 0.3505(8) 0.1405(5) 0.7865(5) 0.050(2) Uani 1 1 d . . . . .
O52 O 0.4841(13) 0.1552(7) 0.8587(8) 0.092(5) Uani 1 1 d . . . . .
O53 O 0.2656(11) 0.1658(6) 0.9287(5) 0.069(3) Uani 1 1 d . . . . .
O54 O 0.1620(8) 0.1026(5) 0.8572(4) 0.049(2) Uani 1 1 d . . . . .
O55 O 0.1128(11) 0.0839(6) 0.9965(5) 0.072(3) Uani 1 1 d . . . . .
O56 O 0.0348(12) 0.2198(6) 0.9397(5) 0.077(4) Uani 1 1 d . . . . .
O57 O -0.0654(8) 0.2140(5) 0.8304(5) 0.047(2) Uani 1 1 d . . . . .
O58 O -0.1799(11) 0.2846(7) 0.9481(6) 0.078(4) Uani 1 1 d . . . . .
O59 O -0.0353(8) 0.3488(5) 0.8514(4) 0.046(2) Uani 1 1 d . . . . .
O60 O 0.2644(7) 0.1342(5) 0.5448(4) 0.0445(19) Uani 1 1 d . . . . .
O61 O 0.2852(7) 0.2724(5) 0.5666(4) 0.0440(19) Uani 1 1 d . . . . .
O62 O 0.4014(11) 0.2021(7) 0.4504(5) 0.076(3) Uani 1 1 d . . . . .
O63 O 0.1840(11) 0.2597(7) 0.4604(5) 0.072(3) Uani 1 1 d . . . . .
O64 O 0.0612(7) 0.3827(5) 0.5380(4) 0.0441(19) Uani 1 1 d . . . . .
O65 O 0.1100(12) 0.3975(8) 0.3992(6) 0.084(4) Uani 1 1 d . . . . .
O66 O -0.0493(10) 0.3198(7) 0.4700(5) 0.071(3) Uani 1 1 d . . . . .
O67 O -0.1256(7) 0.3410(5) 0.6111(5) 0.046(2) Uani 1 1 d . . . . .
O68 O -0.2577(10) 0.3196(7) 0.5409(7) 0.076(3) Uani 1 1 d . . . . .
O69 O -0.0935(10) 0.1974(6) 0.5647(6) 0.067(3) Uani 1 1 d . . . . .
O70 O -0.0887(7) 0.1870(5) 0.7085(5) 0.046(2) Uani 1 1 d . . . . .
O71 O -0.1339(9) 0.0798(6) 0.6535(6) 0.066(3) Uani 1 1 d . . . . .
O72 O 0.0725(8) 0.0936(5) 0.6142(4) 0.047(2) Uani 1 1 d . . . . .
C17 C -0.0753(11) 0.4953(7) 0.7068(7) 0.045(3) Uani 1 1 d . . . . .
C18 C -0.113(2) 0.5793(12) 0.7092(11) 0.039(4) Uani 0.5 1 d D U P B 9
C19 C -0.0750(18) 0.6121(11) 0.7484(10) 0.045(4) Uani 0.5 1 d D U P B 9
H19 H -0.024430 0.583374 0.772341 0.054 Uiso 0.5 1 calc R U P B 9
C20 C -0.1097(19) 0.6884(12) 0.7536(11) 0.048(4) Uani 0.5 1 d D U P B 9
H20 H -0.083766 0.712275 0.780707 0.057 Uiso 0.5 1 calc R U P B 9
C21 C -0.185(3) 0.7281(13) 0.7168(15) 0.053(4) Uani 0.5 1 d D U P B 9
C22 C -0.226(3) 0.6950(14) 0.6793(15) 0.053(5) Uani 0.5 1 d D U P B 9
H22 H -0.280980 0.721180 0.657669 0.064 Uiso 0.5 1 calc R U P B 9
C23 C -0.181(3) 0.6201(14) 0.6750(14) 0.049(4) Uani 0.5 1 d D U P B 9
H23 H -0.201409 0.596233 0.644727 0.059 Uiso 0.5 1 calc R U P B 9
C24 C -0.225(3) 0.8107(13) 0.7222(17) 0.056(6) Uani 0.5 1 d D U P B 9
H24A H -0.188190 0.826295 0.750641 0.084 Uiso 0.5 1 calc R U P B 9
H24B H -0.209191 0.835467 0.676169 0.084 Uiso 0.5 1 calc R U P B 9
H24C H -0.303504 0.823362 0.743311 0.084 Uiso 0.5 1 calc R U P B 9
C18B C -0.136(3) 0.5731(18) 0.724(2) 0.089(12) Uani 0.5 1 d D U P B 10
C19B C -0.174(3) 0.6026(17) 0.7856(17) 0.096(11) Uani 0.5 1 d D U P B 10
H19B H -0.169835 0.570892 0.825713 0.116 Uiso 0.5 1 calc R U P B 10
C20B C -0.219(3) 0.6773(19) 0.793(2) 0.116(13) Uani 0.5 1 d D U P B 10
H20B H -0.244557 0.697000 0.837171 0.139 Uiso 0.5 1 calc R U P B 10
C21B C -0.226(4) 0.7222(18) 0.732(2) 0.122(16) Uani 0.5 1 d D U P B 10
C22B C -0.186(4) 0.694(2) 0.669(2) 0.15(2) Uani 0.5 1 d D U P B 10
H22B H -0.180843 0.724207 0.627714 0.176 Uiso 0.5 1 calc R U P B 10
C23B C -0.152(3) 0.618(2) 0.6707(19) 0.127(18) Uani 0.5 1 d D U P B 10
H23B H -0.138468 0.596636 0.628804 0.152 Uiso 0.5 1 calc R U P B 10
C24B C -0.269(4) 0.8051(19) 0.732(3) 0.16(3) Uani 0.5 1 d D U P B 10
H24D H -0.296084 0.819825 0.779464 0.239 Uiso 0.5 1 calc R U P B 10
H24E H -0.210068 0.828387 0.706969 0.239 Uiso 0.5 1 calc R U P B 10
H24F H -0.327922 0.820510 0.709508 0.239 Uiso 0.5 1 calc R U P B 10
C25 C 0.3118(11) -0.0175(7) 0.6968(6) 0.043(3) Uani 1 1 d . . . . .
C26 C 0.370(4) -0.0945(14) 0.6893(16) 0.073(7) Uani 0.5 1 d D U P C 11
C27 C 0.372(3) -0.1389(16) 0.7518(15) 0.081(7) Uani 0.5 1 d D U P C 11
H27 H 0.343218 -0.119030 0.795620 0.097 Uiso 0.5 1 calc R U P C 11
C28 C 0.420(3) -0.2143(16) 0.7440(17) 0.092(8) Uani 0.5 1 d D U P C 11
H28 H 0.421075 -0.245048 0.784968 0.110 Uiso 0.5 1 calc R U P C 11
C29 C 0.465(5) -0.2471(15) 0.6841(17) 0.089(7) Uani 0.5 1 d D U P C 11
C30 C 0.463(4) -0.2038(15) 0.6261(16) 0.082(7) Uani 0.5 1 d D U P C 11
H30 H 0.494562 -0.224726 0.582859 0.099 Uiso 0.5 1 calc R U P C 11
C31 C 0.416(3) -0.1295(14) 0.6282(15) 0.074(6) Uani 0.5 1 d D U P C 11
H31 H 0.415565 -0.100934 0.585988 0.089 Uiso 0.5 1 calc R U P C 11
C32 C 0.513(6) -0.3311(17) 0.681(3) 0.119(14) Uani 0.5 1 d D U P C 11
H32A H 0.508253 -0.353827 0.727759 0.178 Uiso 0.5 1 calc R U P C 11
H32B H 0.472580 -0.351557 0.658904 0.178 Uiso 0.5 1 calc R U P C 11
H32C H 0.589711 -0.340891 0.654413 0.178 Uiso 0.5 1 calc R U P C 11
C26B C 0.362(2) -0.0955(13) 0.6949(12) 0.042(4) Uani 0.5 1 d D U P C 12
C27B C 0.4252(19) -0.1306(13) 0.7413(13) 0.044(4) Uani 0.5 1 d D U P C 12
H27B H 0.439703 -0.103398 0.771555 0.053 Uiso 0.5 1 calc R U P C 12
C28B C 0.466(2) -0.2074(14) 0.7404(13) 0.052(5) Uani 0.5 1 d D U P C 12
H28B H 0.507634 -0.231762 0.771357 0.063 Uiso 0.5 1 calc R U P C 12
C29B C 0.448(3) -0.2484(13) 0.6975(14) 0.056(5) Uani 0.5 1 d D U P C 12
C30B C 0.388(3) -0.2134(14) 0.6547(14) 0.061(5) Uani 0.5 1 d D U P C 12
H30B H 0.374808 -0.241579 0.624564 0.073 Uiso 0.5 1 calc R U P C 12
C31B C 0.343(2) -0.1385(13) 0.6521(13) 0.053(4) Uani 0.5 1 d D U P C 12
H31B H 0.299781 -0.116565 0.621260 0.064 Uiso 0.5 1 calc R U P C 12
C32B C 0.484(3) -0.3333(14) 0.7008(18) 0.069(9) Uani 0.5 1 d D U P C 12
H32D H 0.527008 -0.350947 0.734052 0.103 Uiso 0.5 1 calc R U P C 12
H32E H 0.419223 -0.353071 0.715283 0.103 Uiso 0.5 1 calc R U P C 12
H32F H 0.527296 -0.349589 0.655352 0.103 Uiso 0.5 1 calc R U P C 12
N1 N 0.6099(11) 0.0586(10) 0.5902(8) 0.086(4) Uani 1 1 d D U . . .
C33 C 0.5493(15) 0.0495(13) 0.6626(11) 0.097(5) Uani 1 1 d D U . . .
H33A H 0.523968 0.004160 0.668497 0.117 Uiso 1 1 calc R U . . .
H33B H 0.483858 0.090959 0.671689 0.117 Uiso 1 1 calc R U . . .
C34 C 0.607(2) 0.0455(16) 0.7172(12) 0.113(8) Uani 1 1 d D U . . .
H34A H 0.558114 0.039449 0.762755 0.170 Uiso 1 1 calc R U . . .
H34B H 0.671050 0.003575 0.710431 0.170 Uiso 1 1 calc R U . . .
H34C H 0.630763 0.090757 0.713637 0.170 Uiso 1 1 calc R U . . .
C35 C 0.649(2) 0.1201(14) 0.5757(12) 0.099(5) Uani 1 1 d . U . . .
H35A H 0.693481 0.120140 0.527418 0.119 Uiso 1 1 calc R U . . .
H35B H 0.696818 0.117256 0.605399 0.119 Uiso 1 1 calc R U . . .
C36 C 0.557(3) 0.1967(14) 0.586(2) 0.142(11) Uani 1 1 d . U . . .
H36A H 0.592629 0.237428 0.574301 0.213 Uiso 1 1 calc R U . . .
H36B H 0.510315 0.201002 0.555690 0.213 Uiso 1 1 calc R U . . .
H36C H 0.513660 0.198111 0.633854 0.213 Uiso 1 1 calc R U . . .
C37 C 0.540(2) 0.0560(12) 0.5453(14) 0.109(6) Uani 1 1 d . U . . .
H37A H 0.508292 0.013380 0.563379 0.131 Uiso 1 1 calc R U . . .
H37B H 0.478537 0.100255 0.553360 0.131 Uiso 1 1 calc R U . . .
C38 C 0.577(2) 0.0520(14) 0.4765(15) 0.110(7) Uani 1 1 d . U . . .
H38A H 0.518314 0.050867 0.457494 0.165 Uiso 1 1 calc R U . . .
H38B H 0.605732 0.094832 0.456012 0.165 Uiso 1 1 calc R U . . .
H38C H 0.635738 0.007223 0.466115 0.165 Uiso 1 1 calc R U . . .
C39 C 0.7119(17) -0.0100(13) 0.5733(12) 0.103(6) Uani 1 1 d D U . . .
H39A H 0.754129 -0.003484 0.524968 0.124 Uiso 1 1 calc R U . . .
H39B H 0.759390 -0.011655 0.603128 0.124 Uiso 1 1 calc R U . . .
C40 C 0.680(3) -0.0829(12) 0.5837(18) 0.184(16) Uani 1 1 d D U . . .
H40A H 0.746021 -0.122956 0.572503 0.276 Uiso 1 1 calc R U . . .
H40B H 0.639931 -0.090402 0.631659 0.276 Uiso 1 1 calc R U . . .
H40C H 0.634668 -0.082226 0.553452 0.276 Uiso 1 1 calc R U . . .
N2 N -0.3761(13) 0.3730(12) 0.8026(11) 0.122(4) Uani 1 1 d D U . . .
C41 C -0.2881(17) 0.3952(15) 0.8236(14) 0.131(6) Uani 1 1 d D U . . .
H41A H -0.265552 0.357119 0.858479 0.158 Uiso 1 1 calc R U . . .
H41B H -0.224856 0.391128 0.782656 0.158 Uiso 1 1 calc R U . . .
C42 C -0.3048(18) 0.4662(14) 0.8507(15) 0.180(10) Uani 1 1 d D U . . .
H42A H -0.238141 0.468656 0.860640 0.271 Uiso 1 1 calc R U . . .
H42B H -0.323219 0.505857 0.816555 0.271 Uiso 1 1 calc R U . . .
H42C H -0.364270 0.471552 0.893039 0.271 Uiso 1 1 calc R U . . .
C43 C -0.4685(19) 0.3598(17) 0.8552(14) 0.141(6) Uani 1 1 d D U . . .
H43A H -0.521439 0.350546 0.834083 0.169 Uiso 1 1 calc R U . . .
H43B H -0.504280 0.403442 0.882262 0.169 Uiso 1 1 calc R U . . .
C44 C -0.435(2) 0.2968(19) 0.9001(17) 0.155(9) Uani 1 1 d D U . . .
H44A H -0.498270 0.287941 0.936042 0.232 Uiso 1 1 calc R U . . .
H44B H -0.400056 0.253587 0.873194 0.232 Uiso 1 1 calc R U . . .
H44C H -0.382936 0.306366 0.921266 0.232 Uiso 1 1 calc R U . . .
C45 C -0.3145(15) 0.3122(14) 0.7568(13) 0.109(5) Uani 1 1 d D U . . .
H45A H -0.259560 0.330664 0.719210 0.131 Uiso 1 1 calc R U . . .
H45B H -0.274525 0.272658 0.783691 0.131 Uiso 1 1 calc R U . . .
C46 C -0.3753(16) 0.2792(13) 0.7254(13) 0.103(6) Uani 1 1 d D U . . .
H46A H -0.324915 0.240198 0.696783 0.154 Uiso 1 1 calc R U . . .
H46B H -0.428353 0.258590 0.761615 0.154 Uiso 1 1 calc R U . . .
H46C H -0.413318 0.316869 0.696830 0.154 Uiso 1 1 calc R U . . .
C47 C -0.4377(17) 0.4411(14) 0.7653(14) 0.130(6) Uani 1 1 d D U . . .
H47A H -0.494745 0.427890 0.750994 0.156 Uiso 1 1 calc R U . . .
H47B H -0.473425 0.480683 0.797313 0.156 Uiso 1 1 calc R U . . .
C48 C -0.358(2) 0.4690(16) 0.7012(14) 0.150(10) Uani 1 1 d D U . . .
H48A H -0.398665 0.511844 0.678508 0.225 Uiso 1 1 calc R U . . .
H48B H -0.302606 0.482831 0.715478 0.225 Uiso 1 1 calc R U . . .
H48C H -0.323896 0.430113 0.669225 0.225 Uiso 1 1 calc R U . . .
N3 N 0.2742(14) 0.5109(8) 0.5526(8) 0.087(3) Uani 1 1 d D U . . .
C49 C 0.320(2) 0.5161(12) 0.4713(10) 0.113(5) Uani 1 1 d D U . . .
H49A H 0.289856 0.566020 0.453019 0.135 Uiso 1 1 calc R U . . .
H49B H 0.400084 0.508013 0.459406 0.135 Uiso 1 1 calc R U . . .
C50 C 0.293(3) 0.4606(16) 0.4372(9) 0.128(7) Uani 1 1 d D U . . .
H50A H 0.322859 0.466034 0.387319 0.192 Uiso 1 1 calc R U . . .
H50B H 0.323957 0.410908 0.454374 0.192 Uiso 1 1 calc R U . . .
H50C H 0.213703 0.468930 0.447985 0.192 Uiso 1 1 calc R U . . .
C51 C 0.308(2) 0.4365(11) 0.5802(11) 0.107(5) Uani 1 1 d D U . . .
H51A H 0.282100 0.403351 0.559546 0.129 Uiso 1 1 calc R U . . .
H51B H 0.275514 0.433467 0.630504 0.129 Uiso 1 1 calc R U . . .
C52 C 0.428(2) 0.4123(12) 0.5659(17) 0.126(8) Uani 1 1 d D U . . .
H52A H 0.448368 0.361809 0.585136 0.189 Uiso 1 1 calc R U . . .
H52B H 0.460211 0.414429 0.516096 0.189 Uiso 1 1 calc R U . . .
H52C H 0.453631 0.444517 0.586987 0.189 Uiso 1 1 calc R U . . .
C53 C 0.312(2) 0.5656(10) 0.5755(12) 0.103(4) Uani 1 1 d D U . . .
H53A H 0.283656 0.614608 0.554576 0.124 Uiso 1 1 calc R U . . .
H53B H 0.392638 0.554241 0.559878 0.124 Uiso 1 1 calc R U . . .
C54 C 0.276(3) 0.5671(14) 0.6521(13) 0.126(7) Uani 1 1 d D U . . .
H54A H 0.302972 0.604177 0.666173 0.188 Uiso 1 1 calc R U . . .
H54B H 0.196903 0.579139 0.667559 0.188 Uiso 1 1 calc R U . . .
H54C H 0.305759 0.518842 0.672855 0.188 Uiso 1 1 calc R U . . .
C55 C 0.1503(16) 0.5228(12) 0.5726(11) 0.106(5) Uani 1 1 d D U . . .
H55A H 0.124252 0.511174 0.622605 0.127 Uiso 1 1 calc R U . . .
H55B H 0.131479 0.488684 0.548374 0.127 Uiso 1 1 calc R U . . .
C56 C 0.0911(18) 0.6031(15) 0.5542(14) 0.121(8) Uani 1 1 d D U . . .
H56A H 0.012539 0.608237 0.567773 0.181 Uiso 1 1 calc R U . . .
H56B H 0.108290 0.637053 0.578781 0.181 Uiso 1 1 calc R U . . .
H56C H 0.115516 0.614566 0.504560 0.181 Uiso 1 1 calc R U . . .
N4 N -0.0314(18) -0.0339(12) 0.8432(9) 0.098(4) Uani 0.5 1 d D U P D 1
C57 C -0.075(2) 0.0466(13) 0.8240(17) 0.100(5) Uani 0.5 1 d D U P D 1
H57A H -0.049045 0.075825 0.848947 0.120 Uiso 0.5 1 calc R U P D 1
H57B H -0.042542 0.055883 0.774328 0.120 Uiso 0.5 1 calc R U P D 1
C58 C -0.195(2) 0.0754(16) 0.837(2) 0.097(7) Uani 0.5 1 d D U P D 1
H58A H -0.211358 0.127710 0.822670 0.146 Uiso 0.5 1 calc R U P D 1
H58B H -0.222326 0.048780 0.811765 0.146 Uiso 0.5 1 calc R U P D 1
H58C H -0.228860 0.068814 0.886730 0.146 Uiso 0.5 1 calc R U P D 1
C59 C -0.092(3) -0.0523(18) 0.9190(11) 0.100(5) Uani 0.5 1 d D U P D 1
H59A H -0.170947 -0.031201 0.925183 0.120 Uiso 0.5 1 calc R U P D 1
H59B H -0.080241 -0.106228 0.926793 0.120 Uiso 0.5 1 calc R U P D 1
C60 C -0.058(4) -0.024(3) 0.9731(12) 0.110(7) Uani 0.5 1 d D U P D 1
H60A H -0.099667 -0.038378 1.019004 0.166 Uiso 0.5 1 calc R U P D 1
H60B H 0.019831 -0.046124 0.968471 0.166 Uiso 0.5 1 calc R U P D 1
H60C H -0.071052 0.029051 0.966858 0.166 Uiso 0.5 1 calc R U P D 1
C61 C 0.084(2) -0.0436(19) 0.8378(14) 0.102(5) Uani 0.5 1 d D U P D 1
H61A H 0.105505 0.002524 0.818022 0.123 Uiso 0.5 1 calc R U P D 1
H61B H 0.128142 -0.082484 0.806173 0.123 Uiso 0.5 1 calc R U P D 1
C62 C 0.109(3) -0.065(3) 0.9091(19) 0.126(8) Uani 0.5 1 d D U P D 1
H62A H 0.186658 -0.070822 0.903534 0.188 Uiso 0.5 1 calc R U P D 1
H62B H 0.066746 -0.025952 0.940209 0.188 Uiso 0.5 1 calc R U P D 1
H62C H 0.089368 -0.110906 0.928368 0.188 Uiso 0.5 1 calc R U P D 1
C63 C -0.052(3) -0.0833(18) 0.7991(12) 0.102(5) Uani 0.5 1 d D U P D 1
H63A H -0.028306 -0.134797 0.816617 0.122 Uiso 0.5 1 calc R U P D 1
H63B H -0.130650 -0.072263 0.804239 0.122 Uiso 0.5 1 calc R U P D 1
C64 C 0.001(4) -0.077(2) 0.7306(12) 0.095(7) Uani 0.5 1 d D U P D 1
H64A H -0.016768 -0.110544 0.705864 0.142 Uiso 0.5 1 calc R U P D 1
H64B H -0.023364 -0.026417 0.712241 0.142 Uiso 0.5 1 calc R U P D 1
H64C H 0.079171 -0.089068 0.724643 0.142 Uiso 0.5 1 calc R U P D 1
N4B N -0.0400(18) -0.0303(11) 0.8533(9) 0.099(4) Uani 0.5 1 d D U P E 2
C57B C -0.157(2) -0.0302(16) 0.8602(17) 0.104(5) Uani 0.5 1 d D U P E 2
H57C H -0.156159 -0.072548 0.836820 0.125 Uiso 0.5 1 calc R U P E 2
H57D H -0.192498 -0.038533 0.909646 0.125 Uiso 0.5 1 calc R U P E 2
C58B C -0.226(3) 0.036(2) 0.833(3) 0.135(11) Uani 0.5 1 d D U P E 2
H58D H -0.298851 0.029456 0.840560 0.203 Uiso 0.5 1 calc R U P E 2
H58E H -0.230274 0.078858 0.856673 0.203 Uiso 0.5 1 calc R U P E 2
H58F H -0.193783 0.044699 0.783540 0.203 Uiso 0.5 1 calc R U P E 2
C59B C -0.039(3) 0.0436(15) 0.8770(15) 0.104(5) Uani 0.5 1 d D U P E 2
H59C H 0.033793 0.039102 0.883341 0.124 Uiso 0.5 1 calc R U P E 2
H59D H -0.049444 0.082300 0.839883 0.124 Uiso 0.5 1 calc R U P E 2
C60B C -0.124(4) 0.068(2) 0.9431(19) 0.115(9) Uani 0.5 1 d D U P E 2
H60D H -0.117319 0.114951 0.954042 0.173 Uiso 0.5 1 calc R U P E 2
H60E H -0.196560 0.074422 0.937176 0.173 Uiso 0.5 1 calc R U P E 2
H60F H -0.113143 0.031130 0.980728 0.173 Uiso 0.5 1 calc R U P E 2
C61B C 0.002(2) -0.0918(16) 0.8984(13) 0.107(5) Uani 0.5 1 d D U P E 2
H61C H -0.042573 -0.127975 0.907421 0.129 Uiso 0.5 1 calc R U P E 2
H61D H -0.005011 -0.073493 0.942984 0.129 Uiso 0.5 1 calc R U P E 2
C62B C 0.123(3) -0.130(3) 0.866(2) 0.128(10) Uani 0.5 1 d D U P E 2
H62D H 0.148119 -0.170666 0.897217 0.192 Uiso 0.5 1 calc R U P E 2
H62E H 0.129673 -0.148970 0.822087 0.192 Uiso 0.5 1 calc R U P E 2
H62F H 0.167210 -0.094523 0.857628 0.192 Uiso 0.5 1 calc R U P E 2
C63B C 0.028(2) -0.0343(13) 0.7792(10) 0.099(5) Uani 0.5 1 d D U P E 2
H63C H 0.104187 -0.037615 0.777739 0.119 Uiso 0.5 1 calc R U P E 2
H63D H 0.026426 -0.079629 0.761367 0.119 Uiso 0.5 1 calc R U P E 2
C64B C -0.006(2) 0.0243(17) 0.7370(12) 0.121(9) Uani 0.5 1 d D U P E 2
H64D H 0.040856 0.018316 0.690155 0.181 Uiso 0.5 1 calc R U P E 2
H64E H -0.081177 0.027370 0.737160 0.181 Uiso 0.5 1 calc R U P E 2
H64F H -0.003333 0.069428 0.753549 0.181 Uiso 0.5 1 calc R U P E 2
N5 N 0.2052(8) 1.0403(6) 0.3970(5) 0.049(2) Uani 1 1 d D . . . .
C65 C 0.2783(12) 1.0899(7) 0.3894(7) 0.056(3) Uani 1 1 d D . . . .
H65A H 0.287229 1.093583 0.435176 0.067 Uiso 1 1 calc R U . . .
H65B H 0.242778 1.139457 0.373072 0.067 Uiso 1 1 calc R U . . .
C66 C 0.3903(14) 1.0653(10) 0.3401(9) 0.074(5) Uani 1 1 d D . . . .
H66A H 0.432979 1.100564 0.338016 0.112 Uiso 1 1 calc R U . . .
H66B H 0.427344 1.016829 0.356381 0.112 Uiso 1 1 calc R U . . .
H66C H 0.382814 1.062785 0.294167 0.112 Uiso 1 1 calc R U . . .
C67 C 0.2564(12) 0.9629(7) 0.4228(7) 0.054(3) Uani 1 1 d D . . . .
H67A H 0.206680 0.931264 0.426717 0.065 Uiso 1 1 calc R U . . .
H67B H 0.324870 0.942930 0.388238 0.065 Uiso 1 1 calc R U . . .
C68 C 0.2802(17) 0.9589(10) 0.4907(8) 0.078(5) Uani 1 1 d D . . . .
H68A H 0.312658 0.907843 0.503759 0.117 Uiso 1 1 calc R U . . .
H68B H 0.331004 0.988903 0.487202 0.117 Uiso 1 1 calc R U . . .
H68C H 0.212637 0.977219 0.525738 0.117 Uiso 1 1 calc R U . . .
C69 C 0.1009(13) 1.0748(10) 0.4476(9) 0.078(5) Uani 1 1 d D . . . .
H69A H 0.072022 1.124685 0.428458 0.093 Uiso 1 1 calc R U . . .
H69B H 0.117870 1.080171 0.490428 0.093 Uiso 1 1 calc R U . . .
C70 C 0.0125(14) 1.0340(19) 0.4659(14) 0.144(14) Uani 1 1 d D . . . .
H70A H -0.051392 1.061029 0.498861 0.216 Uiso 1 1 calc R U . . .
H70B H -0.007250 1.029655 0.424207 0.216 Uiso 1 1 calc R U . . .
H70C H 0.038737 0.985006 0.486365 0.216 Uiso 1 1 calc R U . . .
C71 C 0.1834(13) 1.0334(11) 0.3315(7) 0.080(6) Uani 1 1 d D . . . .
H71A H 0.251101 1.004875 0.301450 0.096 Uiso 1 1 calc R U . . .
H71B H 0.128698 1.004272 0.341432 0.096 Uiso 1 1 calc R U . . .
C72 C 0.146(3) 1.0992(18) 0.2940(13) 0.167(17) Uani 1 1 d D . . . .
H72A H 0.134752 1.087651 0.251858 0.251 Uiso 1 1 calc R U . . .
H72B H 0.077707 1.127496 0.322162 0.251 Uiso 1 1 calc R U . . .
H72C H 0.200561 1.128102 0.282033 0.251 Uiso 1 1 calc R U . . .
N6 N 0.8150(12) 0.5649(9) 0.4382(9) 0.135(5) Uani 1 1 d D U . . .
C73 C 0.8029(18) 0.5483(13) 0.3720(10) 0.139(6) Uani 1 1 d D U . . .
H73A H 0.825136 0.586094 0.336062 0.167 Uiso 1 1 calc R U . . .
H73B H 0.725168 0.552266 0.377322 0.167 Uiso 1 1 calc R U . . .
C74 C 0.867(3) 0.4738(15) 0.3473(13) 0.161(9) Uani 1 1 d D U . . .
H74A H 0.854538 0.467770 0.303808 0.241 Uiso 1 1 calc R U . . .
H74B H 0.944930 0.469590 0.340421 0.241 Uiso 1 1 calc R U . . .
H74C H 0.844734 0.435685 0.381775 0.241 Uiso 1 1 calc R U . . .
C75 C 0.7844(19) 0.5057(12) 0.4943(11) 0.156(8) Uani 1 1 d D U . . .
H75A H 0.833588 0.457507 0.480747 0.187 Uiso 1 1 calc R U . . .
H75B H 0.795160 0.516131 0.537656 0.187 Uiso 1 1 calc R U . . .
C76 C 0.669(2) 0.5017(19) 0.5069(19) 0.177(12) Uani 1 1 d D U . . .
H76A H 0.653611 0.463215 0.543014 0.265 Uiso 1 1 calc R U . . .
H76B H 0.619833 0.548939 0.521328 0.265 Uiso 1 1 calc R U . . .
H76C H 0.658269 0.490304 0.464409 0.265 Uiso 1 1 calc R U . . .
C77 C 0.7369(14) 0.6389(11) 0.4511(12) 0.141(7) Uani 1 1 d D U . . .
H77A H 0.758968 0.673598 0.411837 0.169 Uiso 1 1 calc R U . . .
H77B H 0.663933 0.634820 0.452019 0.169 Uiso 1 1 calc R U . . .
C78 C 0.728(2) 0.6713(15) 0.5162(15) 0.158(9) Uani 1 1 d D U . . .
H78A H 0.675610 0.719151 0.519670 0.237 Uiso 1 1 calc R U . . .
H78B H 0.704014 0.638477 0.555889 0.237 Uiso 1 1 calc R U . . .
H78C H 0.799332 0.677369 0.515589 0.237 Uiso 1 1 calc R U . . .
C79 C 0.9245(16) 0.5699(15) 0.4352(15) 0.142(6) Uani 1 1 d D U . . .
H79A H 0.923904 0.581240 0.481185 0.171 Uiso 1 1 calc R U . . .
H79B H 0.974705 0.521023 0.425729 0.171 Uiso 1 1 calc R U . . .
C80 C 0.9672(16) 0.6222(18) 0.3860(15) 0.146(9) Uani 1 1 d D U . . .
H80A H 1.040215 0.620516 0.388761 0.219 Uiso 1 1 calc R U . . .
H80B H 0.971022 0.610843 0.339844 0.219 Uiso 1 1 calc R U . . .
H80C H 0.920041 0.671272 0.395495 0.219 Uiso 1 1 calc R U . . .
N7 N 1.3379(11) 0.5397(8) 0.1700(9) 0.101(4) Uani 1 1 d D U . . .
C81 C 1.4598(12) 0.5219(14) 0.1344(11) 0.127(8) Uani 1 1 d D U . . .
H81A H 1.485756 0.566972 0.129278 0.152 Uiso 1 1 calc R U . . .
H81B H 1.498386 0.485336 0.164220 0.152 Uiso 1 1 calc R U . . .
C82 C 1.4891(19) 0.4922(17) 0.0641(16) 0.149(12) Uani 1 1 d D U . . .
H82A H 1.567955 0.482074 0.044379 0.223 Uiso 1 1 calc R U . . .
H82B H 1.465510 0.446900 0.068852 0.223 Uiso 1 1 calc R U . . .
H82C H 1.452867 0.528622 0.033873 0.223 Uiso 1 1 calc R U . . .
C83 C 1.2913(15) 0.4706(9) 0.1843(10) 0.094(5) Uani 1 1 d D U . . .
H83A H 1.212132 0.486235 0.205442 0.113 Uiso 1 1 calc R U . . .
H83B H 1.301672 0.451220 0.139582 0.113 Uiso 1 1 calc R U . . .
C84 C 1.341(2) 0.4075(13) 0.2309(14) 0.121(8) Uani 1 1 d D U . . .
H84A H 1.305468 0.367197 0.236391 0.181 Uiso 1 1 calc R U . . .
H84B H 1.418619 0.390046 0.210018 0.181 Uiso 1 1 calc R U . . .
H84C H 1.328790 0.425174 0.276092 0.181 Uiso 1 1 calc R U . . .
C85 C 1.3310(15) 0.5634(11) 0.2398(10) 0.105(5) Uani 1 1 d D U . . .
H85A H 1.378420 0.524034 0.262419 0.126 Uiso 1 1 calc R U . . .
H85B H 1.359206 0.607704 0.232682 0.126 Uiso 1 1 calc R U . . .
C86 C 1.2171(13) 0.5798(11) 0.2874(10) 0.092(5) Uani 1 1 d D U . . .
H86A H 1.218675 0.594637 0.331159 0.138 Uiso 1 1 calc R U . . .
H86B H 1.169894 0.619652 0.266100 0.138 Uiso 1 1 calc R U . . .
H86C H 1.189129 0.535886 0.295871 0.138 Uiso 1 1 calc R U . . .
C87 C 1.2753(15) 0.5973(10) 0.1277(13) 0.110(6) Uani 1 1 d D U . . .
H87A H 1.291308 0.580052 0.081301 0.132 Uiso 1 1 calc R U . . .
H87B H 1.196538 0.603642 0.149461 0.132 Uiso 1 1 calc R U . . .
C88 C 1.3005(19) 0.6656(10) 0.1211(19) 0.164(15) Uani 1 1 d D U . . .
H88A H 1.257860 0.700790 0.093356 0.246 Uiso 1 1 calc R U . . .
H88B H 1.283291 0.683600 0.166813 0.246 Uiso 1 1 calc R U . . .
H88C H 1.378093 0.660002 0.098630 0.246 Uiso 1 1 calc R U . . .
N8 N 0.9201(8) 0.9100(6) 0.2620(6) 0.061(3) Uani 1 1 d D . . . .
C89 C 0.9760(9) 0.9555(7) 0.2020(7) 0.056(3) Uani 1 1 d D . . . .
H89A H 0.955704 1.006667 0.215233 0.067 Uiso 1 1 calc R U . . .
H89B H 1.055336 0.937106 0.195260 0.067 Uiso 1 1 calc R U . . .
C90 C 0.9527(12) 0.9569(8) 0.1347(8) 0.063(4) Uani 1 1 d D . . . .
H90A H 0.993253 0.987823 0.100533 0.095 Uiso 1 1 calc R U . . .
H90B H 0.974777 0.906920 0.119643 0.095 Uiso 1 1 calc R U . . .
H90C H 0.874751 0.976757 0.139695 0.095 Uiso 1 1 calc R U . . .
C91 C 0.9475(11) 0.8298(7) 0.2416(8) 0.065(4) Uani 1 1 d D . . . .
H91A H 0.906860 0.801597 0.279851 0.077 Uiso 1 1 calc R U . . .
H91B H 0.920689 0.830414 0.201055 0.077 Uiso 1 1 calc R U . . .
C92 C 1.0666(12) 0.7893(8) 0.2250(11) 0.076(5) Uani 1 1 d D . . . .
H92A H 1.074781 0.739569 0.212923 0.113 Uiso 1 1 calc R U . . .
H92B H 1.107906 0.815478 0.186140 0.113 Uiso 1 1 calc R U . . .
H92C H 1.094035 0.786573 0.265176 0.113 Uiso 1 1 calc R U . . .
C93 C 0.9635(11) 0.9121(9) 0.3198(8) 0.072(4) Uani 1 1 d D . . . .
H93A H 0.942209 0.963059 0.333562 0.086 Uiso 1 1 calc R U . . .
H93B H 1.043822 0.897052 0.304534 0.086 Uiso 1 1 calc R U . . .
C94 C 0.9229(15) 0.8613(11) 0.3832(8) 0.082(5) Uani 1 1 d D . . . .
H94A H 0.954397 0.864840 0.420053 0.123 Uiso 1 1 calc R U . . .
H94B H 0.843556 0.876553 0.399237 0.123 Uiso 1 1 calc R U . . .
H94C H 0.945217 0.810515 0.370196 0.123 Uiso 1 1 calc R U . . .
C95 C 0.7976(9) 0.9377(8) 0.2783(8) 0.065(4) Uani 1 1 d D . . . .
H95A H 0.774771 0.936034 0.236592 0.078 Uiso 1 1 calc R U . . .
H95B H 0.764593 0.903794 0.314352 0.078 Uiso 1 1 calc R U . . .
C96 C 0.7567(13) 1.0075(15) 0.300(3) 0.24(3) Uani 1 1 d D . . . .
H96A H 0.677455 1.020629 0.309358 0.366 Uiso 1 1 calc R U . . .
H96B H 0.776692 1.009656 0.342221 0.366 Uiso 1 1 calc R U . . .
H96C H 0.786893 1.041969 0.264285 0.366 Uiso 1 1 calc R U . . .
N9 N 1.0065(16) 0.4483(13) 0.0032(12) 0.134(5) Uani 1 1 d D U . . .
C97 C 1.118(3) 0.420(2) -0.0524(15) 0.156(7) Uani 1 1 d . U . . .
H97A H 1.103299 0.422554 -0.097727 0.187 Uiso 1 1 calc R U . . .
H97B H 1.165622 0.453000 -0.056122 0.187 Uiso 1 1 calc R U . . .
C98 C 1.168(3) 0.3526(19) -0.0369(19) 0.201(14) Uani 1 1 d . U . . .
H98A H 1.235842 0.337598 -0.072609 0.302 Uiso 1 1 calc R U . . .
H98B H 1.183550 0.350177 0.007471 0.302 Uiso 1 1 calc R U . . .
H98C H 1.121233 0.319734 -0.034129 0.302 Uiso 1 1 calc R U . . .
C99 C 0.929(2) 0.3978(18) 0.0116(16) 0.143(6) Uani 1 1 d D U . . .
H99A H 0.920488 0.393267 -0.034051 0.172 Uiso 1 1 calc R U . . .
H99B H 0.962710 0.348243 0.029325 0.172 Uiso 1 1 calc R U . . .
C100 C 0.827(2) 0.4244(15) 0.0564(17) 0.177(11) Uani 1 1 d D U . . .
H10A H 0.781103 0.390851 0.060122 0.266 Uiso 1 1 calc R U . . .
H10B H 0.835260 0.428015 0.101942 0.266 Uiso 1 1 calc R U . . .
H10C H 0.793042 0.473034 0.038572 0.266 Uiso 1 1 calc R U . . .
C101 C 1.021(2) 0.4504(18) 0.0748(16) 0.146(7) Uani 1 1 d D U . . .
H10D H 0.953240 0.480451 0.103488 0.175 Uiso 1 1 calc R U . . .
H10E H 1.032938 0.400069 0.096896 0.175 Uiso 1 1 calc R U . . .
C102 C 1.107(3) 0.4792(19) 0.0729(16) 0.173(10) Uani 1 1 d D U . . .
H10F H 1.112370 0.479240 0.119812 0.260 Uiso 1 1 calc R U . . .
H10G H 1.174536 0.449051 0.045509 0.260 Uiso 1 1 calc R U . . .
H10H H 1.094803 0.529467 0.052105 0.260 Uiso 1 1 calc R U . . .
C103 C 0.950(2) 0.5280(15) -0.0155(16) 0.144(7) Uani 1 1 d . U . . .
H10I H 0.889059 0.546906 0.024400 0.173 Uiso 1 1 calc R U . . .
H10J H 1.001943 0.558816 -0.025245 0.173 Uiso 1 1 calc R U . . .
C104 C 0.906(3) 0.5346(19) -0.0770(14) 0.186(12) Uani 1 1 d . U . . .
H10K H 0.870664 0.586072 -0.086560 0.278 Uiso 1 1 calc R U . . .
H10L H 0.965502 0.516996 -0.117011 0.278 Uiso 1 1 calc R U . . .
H10M H 0.852572 0.505081 -0.067346 0.278 Uiso 1 1 calc R U . . .
N10 N 0.4192(16) 0.9359(12) -0.0094(11) 0.064(4) Uani 0.5 1 d D U P F 17
C105 C 0.460(2) 0.9964(17) -0.0583(16) 0.078(6) Uani 0.5 1 d D U P F 17
H10U H 0.450205 0.992903 -0.103936 0.093 Uiso 0.5 1 calc R U P F 17
H10V H 0.414025 1.044287 -0.041390 0.093 Uiso 0.5 1 calc R U P F 17
C106 C 0.577(3) 0.995(3) -0.067(3) 0.108(11) Uani 0.5 1 d D U P F 17
H10W H 0.596084 1.035190 -0.098869 0.161 Uiso 0.5 1 calc R U P F 17
H10X H 0.586734 0.999418 -0.022011 0.161 Uiso 0.5 1 calc R U P F 17
H10Y H 0.622982 0.947938 -0.084673 0.161 Uiso 0.5 1 calc R U P F 17
C107 C 0.408(2) 0.9527(15) 0.0649(11) 0.068(5) Uani 0.5 1 d D U P F 17
H10N H 0.397555 0.908358 0.095205 0.082 Uiso 0.5 1 calc R U P F 17
H10O H 0.478726 0.960166 0.065759 0.082 Uiso 0.5 1 calc R U P F 17
C108 C 0.319(3) 1.0181(18) 0.097(2) 0.093(10) Uani 0.5 1 d D U P F 17
H10P H 0.322439 1.021678 0.143704 0.140 Uiso 0.5 1 calc R U P F 17
H10Q H 0.329495 1.063273 0.069097 0.140 Uiso 0.5 1 calc R U P F 17
H10R H 0.247893 1.011190 0.098699 0.140 Uiso 0.5 1 calc R U P F 17
C109 C 0.310(2) 0.9402(17) -0.0168(16) 0.069(5) Uani 0.5 1 d D U P F 17
H10S H 0.317372 0.927928 -0.063846 0.083 Uiso 0.5 1 calc R U P F 17
H10T H 0.265473 0.991290 -0.011282 0.083 Uiso 0.5 1 calc R U P F 17
C110 C 0.249(3) 0.889(2) 0.035(2) 0.085(9) Uani 0.5 1 d D U P F 17
H11A H 0.177955 0.894755 0.027255 0.128 Uiso 0.5 1 calc R U P F 17
H11B H 0.291347 0.838146 0.029276 0.128 Uiso 0.5 1 calc R U P F 17
H11C H 0.239385 0.901584 0.081903 0.128 Uiso 0.5 1 calc R U P F 17
C111 C 0.499(3) 0.8609(14) -0.0219(15) 0.082(6) Uani 0.5 1 d D U P F 17
H11D H 0.567867 0.862021 -0.013161 0.099 Uiso 0.5 1 calc R U P F 17
H11E H 0.468786 0.823658 0.011278 0.099 Uiso 0.5 1 calc R U P F 17
C112 C 0.521(4) 0.840(3) -0.0884(18) 0.121(12) Uani 0.5 1 d D U P F 17
H11F H 0.572033 0.791782 -0.093393 0.181 Uiso 0.5 1 calc R U P F 17
H11G H 0.452986 0.837700 -0.097066 0.181 Uiso 0.5 1 calc R U P F 17
H11H H 0.552125 0.876086 -0.121519 0.181 Uiso 0.5 1 calc R U P F 17
C113 C 0.041(3) 0.1207(12) 1.1401(14) 0.33(2) Uani 1 1 d D U . . .
H11I H 0.017376 0.077839 1.134365 0.501 Uiso 1 1 calc R U . . .
H11J H 0.113119 0.119299 1.109323 0.501 Uiso 1 1 calc R U . . .
H11K H 0.042615 0.120009 1.187851 0.501 Uiso 1 1 calc R U . . .
N11 N -0.037(3) 0.1882(15) 1.1233(14) 0.31(2) Uani 1 1 d D U . . .
O73 O -0.110(3) 0.1821(17) 1.1028(18) 0.31(2) Uani 1 1 d D U . . .
O74 O -0.013(4) 0.2418(14) 1.129(2) 0.33(2) Uani 1 1 d D U . . .
C115 C 0.484(3) 0.613(3) -0.1311(16) 0.21(3) Uani 0.5 1 d D U P . .
H11O H 0.520950 0.560774 -0.133676 0.310 Uiso 0.5 1 calc . U P . .
H11P H 0.511713 0.634968 -0.101482 0.310 Uiso 0.5 1 calc . U P . .
H11Q H 0.498177 0.637648 -0.177294 0.310 Uiso 0.5 1 calc . U P . .
N13 N 0.365(4) 0.622(3) -0.102(2) 0.25(3) Uani 0.5 1 d D U P . .
O77 O 0.315(4) 0.608(3) -0.138(3) 0.26(3) Uani 0.5 1 d D U P . .
O78 O 0.333(4) 0.671(3) -0.065(2) 0.27(3) Uani 0.5 1 d D U P . .
C117 C -0.001(4) 0.800(3) 0.548(2) 0.168(15) Uani 0.5 1 d D U P . .
H11U H 0.028556 0.768819 0.509035 0.252 Uiso 0.5 1 calc . U P . .
H11V H -0.033817 0.850101 0.531564 0.252 Uiso 0.5 1 calc . U P . .
H11W H -0.055823 0.780915 0.583223 0.252 Uiso 0.5 1 calc . U P . .
N15 N 0.088(3) 0.803(2) 0.577(2) 0.173(14) Uani 0.5 1 d D U P . .
O81 O 0.109(3) 0.758(2) 0.623(2) 0.174(15) Uani 0.5 1 d D U P . .
O82 O 0.104(4) 0.861(2) 0.564(2) 0.183(15) Uani 0.5 1 d D U P . .
C118 C 0.279(6) 1.244(4) 0.155(3) 0.28(3) Uani 0.5 1 d D U P . .
H11X H 0.252433 1.199584 0.167488 0.423 Uiso 0.5 1 calc . U P . .
H11Y H 0.216790 1.287293 0.162411 0.423 Uiso 0.5 1 calc . U P . .
H11Z H 0.325824 1.245291 0.183776 0.423 Uiso 0.5 1 calc . U P . .
N16 N 0.341(4) 1.245(2) 0.082(3) 0.28(3) Uani 0.5 1 d D U P . .
O83 O 0.418(5) 1.193(3) 0.063(4) 0.29(3) Uani 0.5 1 d D U P . .
O84 O 0.335(4) 1.307(3) 0.060(4) 0.28(3) Uani 0.5 1 d D U P . .
C120 C -0.155(4) 1.2637(19) 0.358(3) 0.140(11) Uani 0.5 1 d D U P . .
H12A H -0.104795 1.279493 0.316054 0.209 Uiso 0.5 1 calc . U P . .
H12B H -0.130364 1.266632 0.397969 0.209 Uiso 0.5 1 calc . U P . .
H12C H -0.227903 1.295562 0.362248 0.209 Uiso 0.5 1 calc . U P . .
N18 N -0.157(2) 1.1871(19) 0.353(2) 0.139(10) Uani 0.5 1 d D U P . .
O87 O -0.193(3) 1.152(2) 0.404(2) 0.152(11) Uani 0.5 1 d D U P . .
O88 O -0.123(3) 1.171(2) 0.296(2) 0.141(11) Uani 0.5 1 d D U P . .
N10B N 0.410(2) 0.9583(16) 0.0053(14) 0.111(7) Uani 0.5 1 d D U P G 18
C121 C 0.524(3) 0.961(2) 0.008(2) 0.115(8) Uani 0.5 1 d D U P G 18
H01A H 0.528808 0.948844 0.056202 0.138 Uiso 0.5 1 calc R U P G 18
H01B H 0.579047 0.922479 -0.020238 0.138 Uiso 0.5 1 calc R U P G 18
C122 C 0.550(4) 1.034(2) -0.017(3) 0.112(10) Uani 0.5 1 d D U P G 18
H02A H 0.623075 1.031361 -0.013417 0.167 Uiso 0.5 1 calc R U P G 18
H02B H 0.547308 1.045358 -0.064524 0.167 Uiso 0.5 1 calc R U P G 18
H02C H 0.497015 1.071752 0.011997 0.167 Uiso 0.5 1 calc R U P G 18
C123 C 0.333(3) 1.026(2) 0.0446(19) 0.115(8) Uani 0.5 1 d D U P G 18
H03A H 0.339938 1.071483 0.014688 0.138 Uiso 0.5 1 calc R U P G 18
H03B H 0.256757 1.022888 0.054522 0.138 Uiso 0.5 1 calc R U P G 18
C124 C 0.357(5) 1.032(3) 0.113(2) 0.126(12) Uani 0.5 1 d D U P G 18
H04A H 0.306907 1.075569 0.135374 0.188 Uiso 0.5 1 calc R U P G 18
H04B H 0.348879 0.988229 0.143271 0.188 Uiso 0.5 1 calc R U P G 18
H04C H 0.432085 1.036839 0.103425 0.188 Uiso 0.5 1 calc R U P G 18
C125 C 0.395(3) 0.888(2) 0.044(2) 0.119(8) Uani 0.5 1 d D U P G 18
H05A H 0.399417 0.891039 0.090874 0.143 Uiso 0.5 1 calc R U P G 18
H05B H 0.458890 0.849431 0.022362 0.143 Uiso 0.5 1 calc R U P G 18
C126 C 0.294(4) 0.862(3) 0.050(3) 0.123(12) Uani 0.5 1 d D U P G 18
H06I H 0.298471 0.814988 0.077017 0.185 Uiso 0.5 1 calc R U P G 18
H06J H 0.229668 0.898319 0.073091 0.185 Uiso 0.5 1 calc R U P G 18
H06K H 0.289544 0.856428 0.004115 0.185 Uiso 0.5 1 calc R U P G 18
C127 C 0.400(4) 0.970(2) -0.0676(15) 0.114(8) Uani 0.5 1 d D U P G 18
H07L H 0.325282 0.970657 -0.067150 0.137 Uiso 0.5 1 calc R U P G 18
H07M H 0.412449 1.019043 -0.087109 0.137 Uiso 0.5 1 calc R U P G 18
C128 C 0.474(5) 0.916(3) -0.110(2) 0.142(13) Uani 0.5 1 d D U P G 18
H08N H 0.464393 0.926477 -0.156336 0.214 Uiso 0.5 1 calc R U P G 18
H08O H 0.548139 0.916661 -0.111180 0.214 Uiso 0.5 1 calc R U P G 18
H08P H 0.460976 0.868277 -0.091222 0.214 Uiso 0.5 1 calc R U P G 18

loop_
_atom_site_aniso_label
_atom_site_aniso_U_11
_atom_site_aniso_U_22
_atom_site_aniso_U_33
_atom_site_aniso_U_23
_atom_site_aniso_U_13
_atom_site_aniso_U_12
MN1 0.0307(8) 0.0166(8) 0.0406(8) 0.0088(6) -0.0154(7) -0.0092(6)
MN2 0.0329(8) 0.0205(8) 0.0387(8) 0.0065(6) -0.0126(7) -0.0143(6)
MN3 0.0329(8) 0.0180(8) 0.0401(8) 0.0068(6) -0.0160(7) -0.0122(6)
MN4 0.0292(8) 0.0148(7) 0.0389(7) 0.0059(6) -0.0145(6) -0.0086(6)
MN5 0.0361(9) 0.0183(8) 0.0370(8) 0.0028(6) -0.0078(7) -0.0120(7)
MN6 0.0344(8) 0.0168(8) 0.0352(7) 0.0034(6) -0.0108(6) -0.0121(6)
V1 0.0461(11) 0.0242(9) 0.0417(9) 0.0060(7) -0.0194(8) -0.0135(8)
V2 0.0613(13) 0.0242(10) 0.0368(9) 0.0030(7) -0.0071(9) -0.0185(9)
V3 0.0359(10) 0.0326(11) 0.0571(11) -0.0019(9) 0.0015(9) -0.0158(8)
V4 0.0308(10) 0.0263(10) 0.0629(12) 0.0052(9) -0.0145(9) -0.0100(8)
V5 0.0595(13) 0.0385(12) 0.0397(9) 0.0064(8) -0.0171(9) -0.0300(10)
V6 0.0647(14) 0.0394(12) 0.0382(9) 0.0013(8) -0.0012(9) -0.0297(11)
V7 0.0399(11) 0.0349(12) 0.0675(13) -0.0065(10) 0.0034(10) -0.0199(9)
V8 0.0336(10) 0.0246(10) 0.0699(13) -0.0029(9) -0.0070(9) -0.0072(8)
O1 0.045(5) 0.031(4) 0.043(4) 0.006(3) -0.015(4) -0.011(4)
O2 0.047(5) 0.019(4) 0.053(4) 0.006(3) -0.005(4) -0.013(3)
O3 0.030(4) 0.028(4) 0.040(3) 0.014(3) -0.018(3) -0.017(3)
O4 0.032(4) 0.022(4) 0.040(4) 0.004(3) -0.021(3) -0.008(3)
O5 0.035(4) 0.024(4) 0.041(4) 0.001(3) -0.013(3) -0.012(3)
O6 0.035(4) 0.019(4) 0.047(4) 0.002(3) -0.009(3) -0.009(3)
O7 0.036(4) 0.017(3) 0.035(3) 0.003(3) -0.011(3) -0.014(3)
O8 0.034(4) 0.013(3) 0.038(3) 0.001(3) -0.014(3) -0.006(3)
O9 0.062(5) 0.024(4) 0.040(4) -0.002(3) -0.004(4) -0.020(4)
O10 0.051(5) 0.023(4) 0.042(4) 0.003(3) -0.007(4) -0.011(4)
O11 0.046(4) 0.019(4) 0.044(4) 0.003(3) -0.016(3) -0.008(3)
O12 0.037(4) 0.032(4) 0.046(4) 0.017(3) -0.016(3) -0.007(3)
O13 0.079(7) 0.074(7) 0.050(5) -0.002(5) -0.029(5) -0.038(6)
O14 0.060(6) 0.019(4) 0.051(4) 0.008(3) -0.008(4) -0.011(4)
O15 0.049(5) 0.026(4) 0.048(4) 0.006(3) -0.018(4) -0.012(3)
O16 0.108(9) 0.036(5) 0.034(4) -0.004(4) -0.009(5) -0.028(5)
O17 0.051(6) 0.065(7) 0.056(5) -0.013(5) 0.006(4) -0.019(5)
O18 0.033(4) 0.035(4) 0.048(4) -0.004(3) -0.005(3) -0.020(3)
O19 0.050(6) 0.049(6) 0.078(7) -0.001(5) 0.004(5) -0.026(5)
O20 0.049(5) 0.023(4) 0.073(6) 0.005(4) 0.007(4) -0.008(4)
O21 0.034(4) 0.033(4) 0.057(4) 0.011(4) -0.018(4) -0.016(3)
O22 0.030(4) 0.048(6) 0.102(8) 0.004(5) -0.026(5) -0.008(4)
O23 0.037(4) 0.023(4) 0.065(5) 0.002(4) -0.017(4) -0.008(3)
O24 0.034(4) 0.030(4) 0.056(5) -0.007(4) -0.005(4) -0.008(3)
O25 0.042(5) 0.021(4) 0.072(5) -0.003(4) -0.027(4) -0.011(3)
O26 0.046(6) 0.038(6) 0.119(9) -0.006(6) -0.037(6) 0.004(4)
O27 0.046(6) 0.040(6) 0.095(8) -0.005(5) 0.013(5) -0.013(4)
O28 0.035(4) 0.027(4) 0.057(5) 0.003(3) -0.012(4) -0.014(3)
O29 0.038(5) 0.048(6) 0.088(7) 0.003(5) 0.007(5) -0.025(4)
O30 0.059(6) 0.066(7) 0.069(6) -0.020(5) 0.005(5) -0.028(5)
O31 0.045(5) 0.035(5) 0.042(4) 0.008(3) -0.015(4) -0.018(4)
O32 0.142(12) 0.054(7) 0.038(4) 0.008(4) -0.007(6) -0.057(7)
O33 0.077(7) 0.042(5) 0.050(5) 0.000(4) -0.009(5) -0.034(5)
O34 0.062(6) 0.044(5) 0.053(5) 0.017(4) -0.028(4) -0.030(4)
O35 0.096(9) 0.108(10) 0.044(5) -0.013(5) -0.013(5) -0.060(8)
O36 0.059(5) 0.028(4) 0.035(4) 0.002(3) -0.007(4) -0.013(4)
C1 0.035(6) 0.020(5) 0.043(5) 0.013(4) -0.008(4) -0.009(4)
C2 0.076(12) 0.028(9) 0.041(8) -0.003(7) -0.006(9) -0.024(9)
C3 0.092(13) 0.034(10) 0.050(9) -0.002(8) 0.019(10) -0.023(10)
C4 0.104(13) 0.031(9) 0.053(9) -0.003(8) 0.023(10) -0.016(10)
C5 0.107(13) 0.034(9) 0.050(9) -0.001(7) 0.022(10) -0.016(10)
C6 0.101(13) 0.033(9) 0.051(9) -0.002(8) 0.015(10) -0.019(9)
C7 0.095(13) 0.029(9) 0.046(8) -0.003(8) 0.002(9) -0.025(9)
C8 0.12(2) 0.031(10) 0.034(12) -0.005(9) 0.031(13) -0.007(14)
C2B 0.113(13) 0.014(7) 0.065(9) 0.013(7) -0.007(10) -0.018(7)
C3B 0.116(13) 0.015(7) 0.065(9) 0.011(6) -0.005(9) -0.015(8)
C4B 0.117(13) 0.016(7) 0.068(9) 0.013(6) -0.003(9) -0.013(8)
C5B 0.119(13) 0.017(7) 0.071(9) 0.012(7) -0.001(9) -0.016(7)
C6B 0.117(13) 0.016(7) 0.069(9) 0.013(7) -0.002(9) -0.020(7)
C7B 0.115(13) 0.015(7) 0.068(9) 0.012(7) -0.007(10) -0.022(7)
C8B 0.128(17) 0.020(8) 0.081(14) 0.019(10) 0.006(14) -0.012(9)
C9 0.066(9) 0.031(7) 0.052(7) 0.007(5) -0.019(6) -0.015(6)
C10 0.054(7) 0.032(6) 0.059(7) -0.002(5) -0.002(6) -0.007(5)
C11 0.101(13) 0.034(7) 0.094(11) -0.001(7) 0.037(10) -0.019(8)
C12 0.115(15) 0.053(8) 0.090(10) -0.001(7) 0.012(10) -0.038(10)
C13 0.095(12) 0.047(8) 0.100(11) -0.007(7) 0.006(10) -0.034(8)
C14 0.090(12) 0.039(7) 0.102(11) -0.016(7) 0.022(10) -0.015(8)
C15 0.112(13) 0.055(8) 0.064(8) -0.022(7) 0.012(8) -0.040(9)
C16 0.14(2) 0.051(9) 0.110(16) 0.000(9) 0.015(15) -0.037(12)
MN7 0.0445(10) 0.0251(9) 0.0385(8) 0.0052(7) -0.0148(7) -0.0080(7)
MN8 0.0388(9) 0.0290(9) 0.0409(8) 0.0090(7) -0.0162(7) -0.0096(7)
MN9 0.0339(9) 0.0261(9) 0.0402(8) 0.0016(7) -0.0082(7) -0.0086(7)
MN10 0.0346(8) 0.0290(9) 0.0352(8) 0.0061(6) -0.0095(7) -0.0120(7)
MN11 0.0382(9) 0.0288(9) 0.0372(8) 0.0038(7) -0.0115(7) -0.0089(7)
MN12 0.0423(9) 0.0255(9) 0.0372(8) 0.0054(6) -0.0129(7) -0.0079(7)
V9 0.0590(13) 0.0363(11) 0.0590(12) 0.0095(9) -0.0331(11) -0.0194(10)
V10 0.0818(17) 0.0424(13) 0.0616(13) 0.0093(10) -0.0470(13) -0.0147(12)
V11 0.104(2) 0.0325(12) 0.0364(10) 0.0079(8) -0.0217(12) -0.0039(12)
V12 0.0726(16) 0.0295(11) 0.0386(10) 0.0023(8) 0.0001(10) -0.0032(10)
V13 0.0566(13) 0.0446(13) 0.0361(9) 0.0036(9) -0.0071(9) -0.0130(10)
V14 0.0735(16) 0.0555(15) 0.0391(10) 0.0130(10) -0.0233(11) -0.0133(12)
V15 0.0653(15) 0.0555(15) 0.0630(13) 0.0105(11) -0.0395(12) -0.0168(12)
V16 0.0483(12) 0.0413(12) 0.0598(12) 0.0026(9) -0.0229(10) -0.0193(9)
O37 0.066(6) 0.033(5) 0.053(5) 0.007(4) -0.024(4) -0.009(4)
O38 0.052(5) 0.026(4) 0.056(5) 0.008(4) -0.022(4) -0.003(4)
O39 0.039(4) 0.030(4) 0.040(4) 0.005(3) -0.014(3) -0.010(3)
O40 0.044(4) 0.023(4) 0.040(4) 0.006(3) -0.011(3) -0.012(3)
O41 0.041(4) 0.025(4) 0.038(3) 0.002(3) -0.011(3) -0.012(3)
O42 0.040(4) 0.052(5) 0.047(4) 0.007(4) -0.017(4) -0.027(4)
O43 0.040(4) 0.028(4) 0.037(4) 0.003(3) -0.006(3) -0.013(3)
O44 0.037(4) 0.029(4) 0.039(4) -0.001(3) -0.010(3) -0.013(3)
O45 0.050(5) 0.031(5) 0.048(4) 0.003(4) -0.014(4) -0.007(4)
O46 0.058(6) 0.043(5) 0.049(5) 0.000(4) -0.022(4) -0.003(4)
O47 0.063(6) 0.038(5) 0.052(5) -0.003(4) -0.027(4) -0.018(4)
O48 0.039(4) 0.035(5) 0.061(5) 0.011(4) -0.023(4) -0.013(3)
O49 0.085(7) 0.052(6) 0.078(7) 0.013(5) -0.045(6) -0.035(5)
O50 0.079(7) 0.041(5) 0.065(5) 0.008(4) -0.043(5) -0.018(5)
O51 0.057(5) 0.042(5) 0.059(5) 0.007(4) -0.034(4) -0.014(4)
O52 0.112(11) 0.063(8) 0.129(11) 0.011(7) -0.090(10) -0.015(7)
O53 0.112(9) 0.058(7) 0.049(5) 0.012(5) -0.034(6) -0.033(6)
O54 0.075(6) 0.027(4) 0.039(4) 0.008(3) -0.018(4) -0.007(4)
O55 0.111(9) 0.045(6) 0.043(5) 0.016(4) -0.015(5) -0.007(6)
O56 0.133(11) 0.032(5) 0.051(5) -0.001(4) -0.031(6) 0.012(6)
O57 0.053(5) 0.032(5) 0.049(4) 0.004(4) -0.007(4) -0.010(4)
O58 0.081(8) 0.058(7) 0.064(6) 0.004(5) 0.019(6) -0.014(6)
O59 0.063(6) 0.035(5) 0.037(4) 0.002(3) -0.012(4) -0.008(4)
O60 0.048(5) 0.037(5) 0.045(4) 0.003(3) -0.012(4) -0.008(4)
O61 0.046(5) 0.040(5) 0.040(4) 0.009(3) -0.005(4) -0.014(4)
O62 0.083(8) 0.076(8) 0.048(5) -0.011(5) 0.009(5) -0.014(7)
O63 0.102(9) 0.064(7) 0.048(5) 0.001(5) -0.031(6) -0.010(6)
O64 0.048(5) 0.038(5) 0.046(4) 0.017(4) -0.018(4) -0.015(4)
O65 0.110(10) 0.081(9) 0.052(6) 0.039(6) -0.032(6) -0.018(7)
O66 0.077(7) 0.092(9) 0.054(5) 0.013(5) -0.033(5) -0.031(6)
O67 0.045(5) 0.041(5) 0.058(5) 0.008(4) -0.025(4) -0.014(4)
O68 0.070(7) 0.067(7) 0.104(9) 0.009(6) -0.057(7) -0.010(6)
O69 0.090(8) 0.052(6) 0.076(7) -0.005(5) -0.045(6) -0.021(5)
O70 0.030(4) 0.055(6) 0.057(5) -0.005(4) -0.011(4) -0.016(4)
O71 0.071(7) 0.059(7) 0.086(7) 0.006(5) -0.033(6) -0.036(5)
O72 0.058(5) 0.037(5) 0.051(5) -0.001(4) -0.019(4) -0.018(4)
C17 0.048(7) 0.020(6) 0.063(7) 0.006(5) -0.021(6) -0.001(5)
C18 0.055(10) 0.015(8) 0.034(7) 0.011(6) -0.006(7) 0.002(7)
C19 0.064(9) 0.016(7) 0.039(7) 0.006(6) -0.009(7) 0.008(7)
C20 0.067(10) 0.023(7) 0.042(8) -0.001(6) -0.015(7) 0.007(7)
C21 0.065(10) 0.024(8) 0.059(9) 0.005(7) -0.020(8) 0.009(7)
C22 0.056(10) 0.023(8) 0.066(9) 0.006(8) -0.021(8) 0.013(8)
C23 0.056(10) 0.025(9) 0.051(9) 0.004(7) -0.014(7) 0.011(8)
C24 0.067(16) 0.022(9) 0.071(15) 0.015(10) -0.021(13) -0.006(10)
C18B 0.09(2) 0.07(2) 0.13(2) -0.020(15) -0.08(2) 0.014(18)
C19B 0.12(3) 0.072(16) 0.12(2) -0.014(16) -0.09(2) 0.006(18)
C20B 0.14(3) 0.079(18) 0.13(2) -0.027(15) -0.07(2) 0.01(2)
C21B 0.12(3) 0.071(18) 0.15(2) -0.015(15) -0.06(3) 0.05(2)
C22B 0.14(4) 0.09(2) 0.13(2) -0.002(19) -0.02(3) 0.07(3)
C23B 0.13(4) 0.10(2) 0.099(19) -0.019(19) -0.02(3) 0.05(3)
C24B 0.10(4) 0.063(19) 0.21(5) 0.000(19) 0.09(4) 0.01(2)
C25 0.051(7) 0.032(7) 0.047(6) 0.001(5) -0.015(5) -0.010(5)
C26 0.139(19) 0.028(10) 0.059(11) 0.005(8) -0.038(12) -0.025(12)
C27 0.150(19) 0.036(10) 0.060(10) 0.009(8) -0.040(12) -0.019(12)
C28 0.158(19) 0.041(10) 0.073(11) 0.008(9) -0.040(13) -0.015(12)
C29 0.156(19) 0.036(10) 0.077(12) 0.001(8) -0.042(13) -0.019(12)
C30 0.147(19) 0.034(9) 0.073(10) -0.003(8) -0.040(12) -0.023(11)
C31 0.141(18) 0.031(9) 0.063(10) 0.001(8) -0.040(12) -0.029(11)
C32 0.18(3) 0.044(13) 0.11(2) 0.004(12) -0.03(2) 0.01(2)
C26B 0.054(10) 0.025(9) 0.045(9) 0.003(7) -0.021(8) -0.001(8)
C27B 0.049(9) 0.027(8) 0.056(9) 0.001(7) -0.026(7) 0.001(8)
C28B 0.062(10) 0.031(9) 0.058(9) -0.002(7) -0.019(8) 0.001(8)
C29B 0.075(11) 0.031(9) 0.050(9) -0.007(7) -0.015(8) 0.004(8)
C30B 0.088(11) 0.038(8) 0.048(9) -0.008(7) -0.022(8) 0.004(9)
C31B 0.080(11) 0.035(9) 0.043(8) -0.002(7) -0.027(8) -0.001(8)
C32B 0.09(2) 0.029(10) 0.060(15) -0.004(10) -0.007(14) 0.012(12)
N1 0.049(6) 0.104(9) 0.098(8) 0.002(8) -0.020(6) -0.015(6)
C33 0.066(10) 0.117(16) 0.106(9) -0.014(11) -0.014(7) -0.025(10)
C34 0.121(19) 0.109(19) 0.118(13) 0.009(15) -0.051(14) -0.029(15)
C35 0.113(15) 0.108(11) 0.094(12) 0.011(10) -0.059(11) -0.032(9)
C36 0.14(2) 0.100(12) 0.18(3) -0.024(19) -0.03(2) -0.037(13)
C37 0.118(15) 0.094(15) 0.134(12) 0.019(14) -0.074(13) -0.025(12)
C38 0.114(17) 0.092(15) 0.145(14) -0.017(15) -0.077(15) -0.009(13)
C39 0.079(11) 0.116(12) 0.094(13) -0.010(12) -0.016(9) 0.001(9)
C40 0.31(5) 0.097(12) 0.19(3) 0.021(18) -0.17(3) -0.028(18)
N2 0.056(6) 0.157(10) 0.156(11) -0.042(8) -0.026(6) -0.018(7)
C41 0.069(8) 0.169(14) 0.167(14) -0.047(11) -0.033(9) -0.027(9)
C42 0.140(19) 0.18(2) 0.23(2) -0.075(19) -0.027(18) -0.051(17)
C43 0.083(9) 0.181(14) 0.165(13) -0.053(10) -0.016(9) -0.042(10)
C44 0.112(16) 0.19(2) 0.18(2) -0.041(13) -0.020(14) -0.061(15)
C45 0.054(8) 0.129(11) 0.136(12) -0.020(9) -0.017(8) -0.011(8)
C46 0.068(10) 0.096(13) 0.121(14) -0.021(10) -0.003(9) 0.000(9)
C47 0.065(9) 0.146(12) 0.177(13) -0.053(10) -0.036(8) 0.002(8)
C48 0.087(14) 0.115(18) 0.22(2) -0.007(14) -0.038(13) 0.020(13)
N3 0.113(7) 0.073(7) 0.097(7) 0.041(6) -0.045(6) -0.060(6)
C49 0.132(11) 0.104(11) 0.098(8) 0.037(8) -0.027(8) -0.047(9)
C50 0.171(19) 0.130(17) 0.081(11) 0.022(11) -0.032(13) -0.051(15)
C51 0.128(10) 0.071(8) 0.115(10) 0.035(8) -0.024(10) -0.042(8)
C52 0.138(13) 0.074(13) 0.152(18) 0.021(13) -0.038(16) -0.019(11)
C53 0.123(10) 0.072(8) 0.130(9) 0.022(8) -0.050(9) -0.047(8)
C54 0.175(19) 0.078(13) 0.139(12) 0.005(12) -0.074(15) -0.028(14)
C55 0.115(9) 0.097(10) 0.110(10) 0.040(9) -0.027(8) -0.059(8)
C56 0.097(12) 0.125(15) 0.119(15) 0.044(14) -0.021(12) -0.029(11)
N4 0.130(9) 0.084(8) 0.085(7) 0.014(6) -0.006(7) -0.071(7)
C57 0.132(10) 0.084(8) 0.087(8) 0.014(7) -0.005(8) -0.069(8)
C58 0.129(13) 0.078(13) 0.092(14) 0.021(13) -0.007(14) -0.076(11)
C59 0.131(10) 0.086(9) 0.085(8) 0.013(7) -0.005(8) -0.067(9)
C60 0.141(16) 0.102(15) 0.089(11) 0.001(13) -0.008(13) -0.058(14)
C61 0.130(10) 0.089(9) 0.091(8) 0.011(8) -0.006(8) -0.066(8)
C62 0.149(16) 0.112(16) 0.110(13) 0.009(15) -0.028(12) -0.040(15)
C63 0.132(10) 0.088(9) 0.090(8) 0.008(7) -0.007(8) -0.066(9)
C64 0.124(16) 0.078(14) 0.089(10) 0.004(11) -0.006(13) -0.065(13)
N4B 0.131(9) 0.085(8) 0.088(7) 0.014(6) -0.006(7) -0.070(7)
C57B 0.132(10) 0.091(9) 0.088(8) 0.015(7) -0.005(7) -0.063(8)
C58B 0.147(16) 0.116(18) 0.116(18) 0.020(17) -0.005(16) -0.036(16)
C59B 0.139(11) 0.088(9) 0.089(9) 0.011(8) -0.007(9) -0.068(9)
C60B 0.150(19) 0.102(17) 0.094(15) 0.003(12) -0.011(14) -0.061(16)
C61B 0.135(10) 0.092(9) 0.092(8) 0.016(7) -0.006(8) -0.060(9)
C62B 0.151(15) 0.112(16) 0.104(15) 0.012(14) -0.011(14) -0.037(13)
C63B 0.129(10) 0.085(9) 0.089(8) 0.011(7) -0.005(8) -0.070(8)
C64B 0.151(16) 0.105(15) 0.101(13) 0.009(12) -0.014(14) -0.051(14)
N5 0.046(5) 0.056(7) 0.046(5) -0.014(5) -0.012(4) -0.009(5)
C65 0.066(8) 0.036(7) 0.059(7) 0.000(6) -0.005(6) -0.016(6)
C66 0.075(10) 0.064(10) 0.071(10) -0.016(8) 0.015(8) -0.027(8)
C67 0.065(8) 0.038(7) 0.052(7) -0.008(5) -0.003(6) -0.014(6)
C68 0.101(13) 0.059(10) 0.061(9) 0.001(7) -0.023(9) 0.002(9)
C69 0.066(10) 0.089(13) 0.071(10) -0.042(9) -0.010(8) 0.001(9)
C70 0.050(10) 0.24(4) 0.16(2) -0.11(2) 0.003(12) -0.050(15)
C71 0.064(9) 0.121(16) 0.054(8) -0.034(9) -0.028(7) 0.008(10)
C72 0.16(3) 0.21(4) 0.12(2) -0.06(2) -0.09(2) 0.06(3)
N6 0.090(7) 0.149(10) 0.147(10) 0.108(9) -0.065(7) -0.025(7)
C73 0.096(10) 0.163(13) 0.158(12) 0.103(10) -0.068(9) -0.053(10)
C74 0.141(19) 0.185(18) 0.157(17) 0.085(13) -0.075(16) -0.052(16)
C75 0.121(11) 0.140(12) 0.167(12) 0.107(11) -0.050(11) -0.015(10)
C76 0.136(15) 0.132(19) 0.22(2) 0.083(18) -0.022(18) -0.037(15)
C77 0.093(9) 0.144(12) 0.171(13) 0.106(10) -0.069(10) -0.030(9)
C78 0.106(15) 0.154(17) 0.184(18) 0.089(12) -0.063(15) -0.009(14)
C79 0.101(9) 0.171(14) 0.153(13) 0.066(11) -0.069(9) -0.033(9)
C80 0.137(16) 0.18(2) 0.17(2) 0.017(16) -0.064(15) -0.096(14)
N7 0.064(7) 0.086(9) 0.171(12) -0.053(8) -0.025(8) -0.028(7)
C81 0.058(8) 0.22(3) 0.107(13) 0.029(14) -0.020(8) -0.073(11)
C82 0.086(16) 0.11(2) 0.23(2) -0.08(2) 0.017(16) -0.009(14)
C83 0.077(11) 0.069(10) 0.134(16) -0.025(9) -0.003(10) -0.032(8)
C84 0.096(16) 0.092(14) 0.16(2) -0.018(12) -0.018(15) -0.006(12)
C85 0.083(11) 0.072(12) 0.162(14) -0.026(11) -0.019(10) -0.031(10)
C86 0.070(10) 0.072(12) 0.141(15) -0.011(11) -0.028(9) -0.028(9)
C87 0.091(12) 0.063(10) 0.165(17) -0.013(10) -0.003(12) -0.031(9)
C88 0.066(12) 0.070(11) 0.37(5) -0.036(17) -0.06(2) -0.013(10)
N8 0.045(6) 0.072(9) 0.078(8) -0.033(7) -0.001(5) -0.036(6)
C89 0.030(5) 0.038(7) 0.101(11) -0.004(6) -0.012(6) -0.016(5)
C90 0.054(8) 0.047(8) 0.093(11) -0.010(7) -0.018(7) -0.018(6)
C91 0.062(9) 0.033(7) 0.108(12) 0.001(7) -0.037(8) -0.014(6)
C92 0.067(9) 0.034(7) 0.124(15) -0.015(8) -0.027(9) -0.002(6)
C93 0.055(8) 0.074(11) 0.093(11) 0.001(9) -0.024(8) -0.026(8)
C94 0.074(10) 0.087(13) 0.090(12) 0.020(10) -0.037(9) -0.024(9)
C95 0.036(7) 0.083(11) 0.083(10) -0.014(8) -0.016(6) -0.023(7)
C96 0.043(10) 0.16(3) 0.53(8) -0.26(4) 0.02(2) -0.016(13)
N9 0.147(11) 0.120(10) 0.135(9) -0.097(8) -0.054(8) 0.030(8)
C97 0.158(13) 0.142(13) 0.147(12) -0.088(12) -0.039(11) 0.035(10)
C98 0.19(2) 0.18(2) 0.18(2) -0.077(18) -0.04(2) 0.060(17)
C99 0.159(13) 0.121(12) 0.141(12) -0.088(10) -0.042(10) 0.022(10)
C100 0.193(18) 0.106(18) 0.18(2) -0.068(17) 0.015(18) 0.003(15)
C101 0.153(14) 0.137(13) 0.149(11) -0.087(11) -0.067(10) 0.030(11)
C102 0.18(2) 0.16(2) 0.20(2) -0.083(18) -0.091(17) 0.007(16)
C103 0.160(14) 0.126(11) 0.144(12) -0.082(10) -0.056(11) 0.021(10)
C104 0.21(2) 0.18(2) 0.136(18) -0.052(16) -0.065(16) 0.038(19)
N10 0.054(8) 0.066(9) 0.077(9) 0.047(8) -0.038(7) -0.026(7)
C105 0.059(10) 0.079(11) 0.089(11) 0.062(11) -0.034(10) -0.027(9)
C106 0.072(15) 0.11(2) 0.14(2) 0.04(2) -0.016(17) -0.056(15)
C107 0.068(11) 0.069(11) 0.077(10) 0.039(9) -0.034(9) -0.038(9)
C108 0.11(2) 0.066(16) 0.094(17) 0.035(12) -0.016(17) -0.038(14)
C109 0.055(9) 0.069(12) 0.089(12) 0.030(10) -0.040(9) -0.022(8)
C110 0.059(14) 0.088(19) 0.12(2) 0.025(16) -0.038(14) -0.036(13)
C111 0.073(11) 0.073(11) 0.088(11) 0.043(10) -0.040(10) -0.001(10)
C112 0.10(2) 0.12(2) 0.097(17) 0.016(15) -0.025(18) 0.044(19)
C113 0.50(5) 0.16(2) 0.22(3) -0.06(3) 0.07(3) -0.04(3)
N11 0.48(5) 0.134(18) 0.23(2) -0.06(2) 0.07(3) -0.07(2)
O73 0.45(5) 0.15(2) 0.23(3) -0.061(18) 0.09(3) -0.07(2)
O74 0.50(5) 0.15(2) 0.26(3) -0.03(2) 0.06(3) -0.11(2)
C115 0.22(4) 0.25(4) 0.034(15) 0.01(2) -0.045(19) 0.15(3)
N13 0.25(4) 0.27(4) 0.10(2) -0.01(2) -0.03(2) 0.12(3)
O77 0.25(4) 0.27(4) 0.14(3) 0.01(3) -0.06(2) 0.09(4)
O78 0.27(4) 0.28(5) 0.11(2) -0.03(2) 0.00(2) 0.12(4)
C117 0.17(3) 0.13(2) 0.12(2) -0.008(19) 0.07(2) -0.01(2)
N15 0.18(2) 0.13(2) 0.13(2) -0.019(17) 0.07(2) -0.02(2)
O81 0.18(3) 0.14(2) 0.14(2) -0.025(18) 0.05(2) -0.02(2)
O82 0.19(3) 0.14(2) 0.14(2) -0.020(19) 0.06(2) -0.02(2)
C118 0.13(3) 0.18(3) 0.50(7) 0.14(4) -0.12(4) -0.02(2)
N16 0.13(3) 0.18(3) 0.50(7) 0.14(4) -0.12(3) -0.02(2)
O83 0.14(3) 0.18(3) 0.50(7) 0.13(4) -0.11(4) -0.02(2)
O84 0.13(3) 0.18(3) 0.50(7) 0.14(4) -0.13(3) -0.02(2)
C120 0.11(2) 0.13(2) 0.20(3) 0.02(2) -0.09(2) -0.029(17)
N18 0.106(17) 0.133(19) 0.20(3) 0.025(19) -0.085(19) -0.034(14)
O87 0.122(19) 0.14(2) 0.20(3) 0.03(2) -0.08(2) -0.037(16)
O88 0.097(17) 0.126(19) 0.21(3) 0.02(2) -0.07(2) -0.022(15)
N10B 0.101(13) 0.118(16) 0.106(13) 0.061(12) -0.044(11) -0.031(11)
C121 0.096(14) 0.131(18) 0.102(15) 0.059(14) -0.039(12) -0.024(12)
C122 0.088(19) 0.15(2) 0.10(2) 0.04(2) -0.032(17) -0.043(17)
C123 0.098(15) 0.124(17) 0.114(16) 0.053(13) -0.046(13) -0.028(13)
C124 0.12(2) 0.14(3) 0.12(2) 0.042(18) -0.046(19) -0.06(2)
C125 0.116(16) 0.117(17) 0.111(16) 0.064(13) -0.042(14) -0.030(13)
C126 0.13(2) 0.11(2) 0.13(2) 0.04(2) -0.05(2) -0.032(17)
C127 0.114(16) 0.116(18) 0.106(14) 0.062(13) -0.042(13) -0.041(14)
C128 0.16(3) 0.13(3) 0.125(19) 0.035(18) -0.02(2) -0.06(2)

loop_
_atom_type_symbol
_atom_type_description
_atom_type_scat_dispersion_real
_atom_type_scat_dispersion_imag
_atom_type_scat_source
C C 0.0181 0.0091 'International Tables Vol C Tables 4.2.6.8 and 6.1.1.4'
H H 0.0000 0.0000 'International Tables Vol C Tables 4.2.6.8 and 6.1.1.4'
Mn Mn -0.5299 2.8052 'International Tables Vol C Tables 4.2.6.8 and 6.1.1.4'
N N 0.0311 0.0180 'International Tables Vol C Tables 4.2.6.8 and 6.1.1.4'
O O 0.0492 0.0322 'International Tables Vol C Tables 4.2.6.8 and 6.1.1.4'
V V 0.0687 2.1097 'International Tables Vol C Tables 4.2.6.8 and 6.1.1.4'

loop_
_geom_angle_atom_site_label_1
_geom_angle_atom_site_label_2
_geom_angle_atom_site_label_3
_geom_angle
O23 MN1 O11 93.3(4)
O23 MN1 O4 172.4(4)
O11 MN1 O4 92.6(3)
O23 MN1 O3 92.6(4)
O11 MN1 O3 172.7(3)
O4 MN1 O3 81.1(3)
O23 MN1 O1 90.4(4)
O11 MN1 O1 91.6(3)
O4 MN1 O1 94.3(3)
O3 MN1 O1 92.5(3)
O23 MN1 O5 92.2(3)
O11 MN1 O5 93.6(3)
O4 MN1 O5 82.7(3)
O3 MN1 O5 82.0(3)
O1 MN1 O5 174.1(4)
O23 MN1 MN2 133.1(3)
O11 MN1 MN2 133.0(3)
O4 MN1 MN2 42.1(2)
O3 MN1 MN2 42.0(2)
O1 MN1 MN2 82.4(3)
O5 MN1 MN2 91.9(2)
O23 MN1 MN4 135.1(3)
O11 MN1 MN4 88.1(2)
O4 MN1 MN4 40.4(2)
O3 MN1 MN4 84.7(2)
O1 MN1 MN4 134.5(3)
O5 MN1 MN4 43.0(2)
MN2 MN1 MN4 65.55(6)
O23 MN1 MN3 87.3(3)
O11 MN1 MN3 136.9(2)
O4 MN1 MN3 85.1(2)
O3 MN1 MN3 39.4(2)
O1 MN1 MN3 131.5(2)
O5 MN1 MN3 43.3(2)
MN2 MN1 MN3 65.13(6)
MN4 MN1 MN3 62.88(5)
O28 MN2 O3 171.9(3)
O28 MN2 O4 92.8(3)
O3 MN2 O4 82.5(3)
O28 MN2 O31 91.0(4)
O3 MN2 O31 93.1(3)
O4 MN2 O31 173.6(3)
O28 MN2 O2 94.2(3)
O3 MN2 O2 92.6(3)
O4 MN2 O2 92.3(3)
O31 MN2 O2 92.7(4)
O28 MN2 O6 99.0(3)
O3 MN2 O6 73.6(3)
O4 MN2 O6 76.9(3)
O31 MN2 O6 97.4(3)
O2 MN2 O6 163.3(3)
O28 MN2 MN1 134.0(3)
O3 MN2 MN1 43.1(2)
O4 MN2 MN1 42.4(2)
O31 MN2 MN1 134.7(3)
O2 MN2 MN1 80.9(2)
O6 MN2 MN1 82.5(2)
O28 MN2 MN3 138.1(3)
O3 MN2 MN3 34.7(2)
O4 MN2 MN3 80.2(2)
O31 MN2 MN3 93.5(3)
O2 MN2 MN3 127.1(2)
O6 MN2 MN3 39.14(19)
MN1 MN2 MN3 58.62(5)
O28 MN2 MN4 92.9(3)
O3 MN2 MN4 79.4(2)
O4 MN2 MN4 35.2(2)
O31 MN2 MN4 139.4(3)
O2 MN2 MN4 127.2(2)
O6 MN2 MN4 42.14(19)
MN1 MN2 MN4 57.93(5)
MN3 MN2 MN4 58.45(5)
O3 MN3 O21 94.1(3)
O3 MN3 O34 98.4(3)
O21 MN3 O34 91.2(4)
O3 MN3 O7 164.8(3)
O21 MN3 O7 96.7(3)
O34 MN3 O7 92.0(3)
O3 MN3 O6 86.4(3)
O21 MN3 O6 175.9(4)
O34 MN3 O6 92.7(4)
O7 MN3 O6 82.1(3)
O3 MN3 O5 82.7(3)
O21 MN3 O5 92.9(4)
O34 MN3 O5 175.7(4)
O7 MN3 O5 86.2(3)
O6 MN3 O5 83.2(3)
O3 MN3 MN5 127.7(2)
O21 MN3 MN5 137.8(3)
O34 MN3 MN5 88.6(3)
O7 MN3 MN5 41.1(2)
O6 MN3 MN5 41.4(2)
O5 MN3 MN5 87.5(2)
O3 MN3 MN1 41.2(2)
O21 MN3 MN1 88.7(3)
O34 MN3 MN1 139.4(3)
O7 MN3 MN1 128.3(2)
O6 MN3 MN1 89.0(2)
O5 MN3 MN1 42.2(2)
MN5 MN3 MN1 117.46(7)
O3 MN3 MN4 81.9(2)
O21 MN3 MN4 133.0(3)
O34 MN3 MN4 135.8(3)
O7 MN3 MN4 82.9(2)
O6 MN3 MN4 43.1(2)
O5 MN3 MN4 40.1(2)
MN5 MN3 MN4 59.39(5)
MN1 MN3 MN4 58.07(5)
O3 MN3 MN6 132.9(2)
O21 MN3 MN6 92.1(3)
O34 MN3 MN6 128.1(3)
O7 MN3 MN6 36.3(2)
O6 MN3 MN6 84.7(2)
O5 MN3 MN6 50.4(2)
MN5 MN3 MN6 56.70(5)
MN1 MN3 MN6 92.44(6)
MN4 MN3 MN6 60.65(5)
O3 MN3 MN2 35.3(2)
O21 MN3 MN2 129.4(3)
O34 MN3 MN2 94.6(3)
O7 MN3 MN2 133.2(2)
O6 MN3 MN2 51.3(2)
O5 MN3 MN2 83.9(2)
MN5 MN3 MN2 92.67(6)
MN1 MN3 MN2 56.26(5)
MN4 MN3 MN2 60.80(4)
MN6 MN3 MN2 121.45(6)
O4 MN4 O25 98.2(3)
O4 MN4 O12 92.7(3)
O25 MN4 O12 93.5(4)
O4 MN4 O8 164.3(3)
O25 MN4 O8 90.1(3)
O12 MN4 O8 100.2(3)
O4 MN4 O5 83.3(3)
O25 MN4 O5 172.7(3)
O12 MN4 O5 93.6(3)
O8 MN4 O5 86.9(3)
O4 MN4 O6 86.3(3)
O25 MN4 O6 92.2(3)
O12 MN4 O6 174.3(3)
O8 MN4 O6 80.0(3)
O5 MN4 O6 80.8(3)
O4 MN4 MN1 41.3(2)
O25 MN4 MN1 139.4(3)
O12 MN4 MN1 88.1(2)
O8 MN4 MN1 129.5(2)
O5 MN4 MN1 42.7(2)
O6 MN4 MN1 87.5(2)
O4 MN4 MN5 126.9(2)
O25 MN4 MN5 86.8(2)
O12 MN4 MN5 139.9(3)
O8 MN4 MN5 39.8(2)
O5 MN4 MN5 86.6(2)
O6 MN4 MN5 40.6(2)
MN1 MN4 MN5 116.75(6)
O4 MN4 MN3 82.54(19)
O25 MN4 MN3 132.1(3)
O12 MN4 MN3 134.4(2)
O8 MN4 MN3 82.0(2)
O5 MN4 MN3 40.9(2)
O6 MN4 MN3 39.9(2)
MN1 MN4 MN3 59.05(5)
MN5 MN4 MN3 57.71(5)
O4 MN4 MN6 133.6(2)
O25 MN4 MN6 127.1(3)
O12 MN4 MN6 93.9(3)
O8 MN4 MN6 37.1(2)
O5 MN4 MN6 50.4(2)
O6 MN4 MN6 82.8(2)
MN1 MN4 MN6 93.09(6)
MN5 MN4 MN6 56.26(5)
MN3 MN4 MN6 60.75(4)
O4 MN4 MN2 35.6(2)
O25 MN4 MN2 92.7(3)
O12 MN4 MN2 128.3(3)
O8 MN4 MN2 131.1(2)
O5 MN4 MN2 84.4(2)
O6 MN4 MN2 51.2(2)
MN1 MN4 MN2 56.51(5)
MN5 MN4 MN2 91.64(6)
MN3 MN4 MN2 60.75(5)
MN6 MN4 MN2 121.51(6)
O24 MN5 O36 92.1(4)
O24 MN5 O8 92.4(3)
O36 MN5 O8 175.5(4)
O24 MN5 O7 175.3(3)
O36 MN5 O7 92.6(4)
O8 MN5 O7 83.0(3)
O24 MN5 O6 94.8(4)
O36 MN5 O6 94.2(3)
O8 MN5 O6 85.6(3)
O7 MN5 O6 84.2(3)
O24 MN5 O10 88.0(4)
O36 MN5 O10 87.9(3)
O8 MN5 O10 92.1(3)
O7 MN5 O10 92.9(3)
O6 MN5 O10 176.4(4)
O24 MN5 MN6 133.6(3)
O36 MN5 MN6 132.8(3)
O8 MN5 MN6 42.8(2)
O7 MN5 MN6 42.0(2)
O6 MN5 MN6 92.9(2)
O10 MN5 MN6 83.5(2)
O24 MN5 MN3 137.4(3)
O36 MN5 MN3 89.9(3)
O8 MN5 MN3 86.9(2)
O7 MN5 MN3 42.0(2)
O6 MN5 MN3 42.6(2)
O10 MN5 MN3 134.7(3)
MN6 MN5 MN3 65.56(6)
O24 MN5 MN4 89.7(3)
O36 MN5 MN4 139.4(3)
O8 MN5 MN4 40.8(2)
O7 MN5 MN4 86.3(2)
O6 MN5 MN4 45.3(2)
O10 MN5 MN4 132.7(2)
MN6 MN5 MN4 64.81(6)
MN3 MN5 MN4 62.90(5)
O15 MN6 O7 173.9(4)
O15 MN6 O18 92.6(4)
O7 MN6 O18 93.0(3)
O15 MN6 O8 92.6(3)
O7 MN6 O8 81.7(3)
O18 MN6 O8 174.5(3)
O15 MN6 O9 91.4(3)
O7 MN6 O9 90.4(3)
O18 MN6 O9 93.1(4)
O8 MN6 O9 88.4(3)
O15 MN6 O5 99.9(3)
O7 MN6 O5 76.8(3)
O18 MN6 O5 101.3(3)
O8 MN6 O5 76.2(3)
O9 MN6 O5 161.2(3)
O15 MN6 MN5 133.0(3)
O7 MN6 MN5 41.8(2)
O18 MN6 MN5 133.5(2)
O8 MN6 MN5 41.7(2)
O9 MN6 MN5 79.7(2)
O5 MN6 MN5 81.6(2)
O15 MN6 MN4 92.7(3)
O7 MN6 MN4 81.5(2)
O18 MN6 MN4 140.8(3)
O8 MN6 MN4 37.1(2)
O9 MN6 MN4 125.5(3)
O5 MN6 MN4 39.67(19)
MN5 MN6 MN4 58.93(5)
O15 MN6 MN3 140.3(3)
O7 MN6 MN3 36.8(2)
O18 MN6 MN3 94.8(3)
O8 MN6 MN3 80.2(2)
O9 MN6 MN3 126.9(2)
O5 MN6 MN3 40.41(18)
MN5 MN6 MN3 57.74(5)
MN4 MN6 MN3 58.59(5)
O13 V1 O11 110.7(5)
O13 V1 O12 108.7(5)
O11 V1 O12 107.0(4)
O13 V1 O14 108.9(5)
O11 V1 O14 112.0(4)
O12 V1 O14 109.4(4)
O16 V2 O15 107.4(5)
O16 V2 O14 110.9(5)
O15 V2 O14 109.5(4)
O16 V2 O17 109.5(6)
O15 V2 O17 107.8(4)
O14 V2 O17 111.5(5)
O19 V3 O18 107.7(5)
O19 V3 O20 110.9(6)
O18 V3 O20 109.9(4)
O19 V3 O17 108.8(6)
O18 V3 O17 107.1(5)
O20 V3 O17 112.3(5)
O22 V4 O23 109.4(5)
O22 V4 O21 107.2(5)
O23 V4 O21 107.9(4)
O22 V4 O20 109.4(5)
O23 V4 O20 111.5(5)
O21 V4 O20 111.3(4)
O35 V5 O34 108.9(6)
O35 V5 O36 107.8(6)
O34 V5 O36 109.4(4)
O35 V5 O33 106.8(5)
O34 V5 O33 113.5(4)
O36 V5 O33 110.3(5)
O32 V6 O31 109.2(6)
O32 V6 O33 109.5(5)
O31 V6 O33 110.7(5)
O32 V6 O30 110.5(7)
O31 V6 O30 107.8(5)
O33 V6 O30 109.2(6)
O29 V7 O28 110.1(5)
O29 V7 O30 109.4(6)
O28 V7 O30 107.8(5)
O29 V7 O27 108.7(6)
O28 V7 O27 109.8(5)
O30 V7 O27 111.0(6)
O26 V8 O25 110.9(5)
O26 V8 O24 107.4(5)
O25 V8 O24 109.3(4)
O26 V8 O27 105.9(6)
O25 V8 O27 112.0(5)
O24 V8 O27 111.2(5)
C1 O1 MN1 128.9(8)
C1 O2 MN2 122.1(7)
MN3 O3 MN2 110.0(4)
MN3 O3 MN1 99.4(3)
MN2 O3 MN1 95.0(3)
MN4 O4 MN2 109.2(4)
MN4 O4 MN1 98.3(3)
MN2 O4 MN1 95.5(3)
MN1 O5 MN4 94.3(3)
MN1 O5 MN3 94.5(3)
MN4 O5 MN3 99.0(3)
MN1 O5 MN6 173.9(4)
MN4 O5 MN6 89.9(3)
MN3 O5 MN6 89.2(3)
MN5 O6 MN3 96.0(3)
MN5 O6 MN4 94.1(3)
MN3 O6 MN4 97.0(3)
MN5 O6 MN2 174.2(4)
MN3 O6 MN2 89.6(3)
MN4 O6 MN2 86.7(3)
MN5 O7 MN6 96.2(3)
MN5 O7 MN3 96.8(3)
MN6 O7 MN3 106.9(3)
MN5 O8 MN4 99.4(3)
MN5 O8 MN6 95.5(3)
MN4 O8 MN6 105.7(3)
C9 O9 MN6 125.3(8)
C9 O10 MN5 126.2(8)
V1 O11 MN1 126.8(4)
V1 O12 MN4 124.7(4)
V2 O14 V1 139.2(5)
V2 O15 MN6 130.6(5)
V3 O17 V2 124.5(5)
V3 O18 MN6 130.4(4)
V3 O20 V4 137.6(6)
V4 O21 MN3 124.4(5)
V4 O23 MN1 127.1(5)
V8 O24 MN5 123.5(5)
V8 O25 MN4 127.0(4)
V8 O27 V7 134.3(6)
V7 O28 MN2 134.6(5)
V7 O30 V6 124.7(6)
V6 O31 MN2 132.8(5)
V6 O33 V5 135.8(6)
V5 O34 MN3 123.1(5)
V5 O36 MN5 122.4(5)
O1 C1 O2 125.6(10)
O1 C1 C2B 113.0(15)
O2 C1 C2B 121.3(15)
O1 C1 C2 121.0(14)
O2 C1 C2 113.4(13)
C3u C2u C7 117(2)
C3u C2u C1 119(2)
C7u C2u C1 124(2)
C2u C3u C4 121(2)
C2u C3u H3 119.3
C4u C3u H3 119.3
C5u C4u C3 120(2)
C5u C4u H4 120.0
C3u C4u H4 120.0
C6u C5u C4 119(2)
C6u C5u C8 123(2)
C4u C5u C8 117(2)
C5u C6u C7 116(2)
C5u C6u H6 122.2
C7u C6u H6 122.2
C2u C7u C6 126(2)
C2u C7u H7 116.9
C6u C7u H7 116.9
C5u C8u H8A 109.5
C5u C8u H8B 109.5
H8Au C8u H8B 109.5
C5u C8u H8C 109.5
H8Au C8u H8C 109.5
H8Bu C8u H8C 109.5
C3Bv C2Bv C7B 118(2)
C3Bv C2Bv C1 124(2)
C7Bv C2Bv C1 118(2)
C2Bv C3Bv C4B 122(2)
C2Bv C3Bv H3B 119.2
C4Bv C3Bv H3B 119.2
C5Bv C4Bv C3B 119(2)
C5Bv C4Bv H4B 120.6
C3Bv C4Bv H4B 120.6
C6Bv C5Bv C4B 121(2)
C6Bv C5Bv C8B 122(3)
C4Bv C5Bv C8B 116(2)
C5Bv C6Bv C7B 114(3)
C5Bv C6Bv H6B 123.0
C7Bv C6Bv H6B 123.0
C2Bv C7Bv C6B 126(3)
C2Bv C7Bv H7B 116.8
C6Bv C7Bv H7B 116.8
C5Bv C8Bv H8B1 109.5
C5Bv C8Bv H8B2 109.5
H8B1v C8Bv H8B2 109.5
C5Bv C8Bv H8B3 109.5
H8B1v C8Bv H8B3 109.5
H8B2v C8Bv H8B3 109.5
O9 C9 O10 125.2(12)
O9 C9 C10 120.7(13)
O10 C9 C10 114.2(12)
C15 C10 C11 114.3(15)
C15 C10 C9 125.4(14)
C11 C10 C9 120.0(14)
C12 C11 C10 117.0(17)
C12 C11 H11 121.5
C10 C11 H11 121.5
C11 C12 C13 126.9(19)
C11 C12 H12 116.5
C13 C12 H12 116.5
C14 C13 C12 115.2(17)
C14 C13 C16 125.3(19)
C12 C13 C16 119.3(19)
C15 C14 C13 120.4(18)
C15 C14 H14 119.8
C13 C14 H14 119.8
C14 C15 C10 124.9(17)
C14 C15 H15 117.6
C10 C15 H15 117.6
C13 C16 H16A 109.5
C13 C16 H16B 109.5
H16A C16 H16B 109.5
C13 C16 H16C 109.5
H16A C16 H16C 109.5
H16B C16 H16C 109.5
O47 MN7 O59 92.9(4)
O47 MN7 O39 172.8(4)
O59 MN7 O39 91.7(4)
O47 MN7 O40 92.8(4)
O59 MN7 O40 173.6(4)
O39 MN7 O40 82.4(3)
O47 MN7 O37 89.9(4)
O59 MN7 O37 89.6(4)
O39 MN7 O37 95.7(4)
O40 MN7 O37 93.3(4)
O47 MN7 O41 92.8(4)
O59 MN7 O41 94.3(4)
O39 MN7 O41 81.3(3)
O40 MN7 O41 82.6(3)
O37 MN7 O41 175.2(4)
O47 MN7 MN8 134.2(3)
O59 MN7 MN8 132.2(3)
O39 MN7 MN8 42.5(2)
O40 MN7 MN8 42.8(2)
O37 MN7 MN8 83.7(3)
O41 MN7 MN8 91.5(2)
O47 MN7 MN10 88.9(3)
O59 MN7 MN10 136.8(3)
O39 MN7 MN10 84.0(3)
O40 MN7 MN10 40.5(2)
O37 MN7 MN10 133.6(3)
O41 MN7 MN10 42.6(2)
MN8 MN7 MN10 64.94(6)
O47 MN7 MN9 134.7(3)
O59 MN7 MN9 89.0(3)
O39 MN7 MN9 39.8(2)
O40 MN7 MN9 84.9(2)
O37 MN7 MN9 135.4(3)
O41 MN7 MN9 42.0(2)
MN8 MN7 MN9 65.07(6)
MN10 MN7 MN9 60.94(6)
O64 MN8 O67 92.0(4)
O64 MN8 O39 173.4(4)
O67 MN8 O39 91.8(4)
O64 MN8 O40 93.8(3)
O67 MN8 O40 172.2(3)
O39 MN8 O40 81.9(3)
O64 MN8 O38 92.9(4)
O67 MN8 O38 94.7(4)
O39 MN8 O38 92.2(3)
O40 MN8 O38 90.1(3)
O64 MN8 O42 99.9(3)
O67 MN8 O42 99.4(3)
O39 MN8 O42 74.1(3)
O40 MN8 O42 74.6(3)
O38 MN8 O42 160.6(3)
O64 MN8 MN7 135.0(3)
O67 MN8 MN7 132.5(3)
O39 MN8 MN7 42.2(2)
O40 MN8 MN7 42.6(2)
O38 MN8 MN7 79.4(2)
O42 MN8 MN7 81.2(2)
O64 MN8 MN10 94.9(3)
O67 MN8 MN10 138.2(3)
O39 MN8 MN10 78.7(2)
O40 MN8 MN10 36.1(2)
O38 MN8 MN10 126.0(2)
O42 MN8 MN10 38.80(19)
MN7 MN8 MN10 58.29(6)
O64 MN8 MN9 139.0(3)
O67 MN8 MN9 92.6(3)
O39 MN8 MN9 35.3(2)
O40 MN8 MN9 79.6(2)
O38 MN8 MN9 127.2(3)
O42 MN8 MN9 39.2(2)
MN7 MN8 MN9 58.29(6)
MN10 MN8 MN9 56.84(5)
O70 MN9 O39 98.4(4)
O70 MN9 O57 92.3(4)
O39 MN9 O57 92.2(4)
O70 MN9 O43 91.6(4)
O39 MN9 O43 166.3(3)
O57 MN9 O43 96.8(4)
O70 MN9 O41 174.9(4)
O39 MN9 O41 82.5(3)
O57 MN9 O41 92.7(4)
O43 MN9 O41 86.8(3)
O70 MN9 O42 92.8(4)
O39 MN9 O42 85.9(4)
O57 MN9 O42 174.8(4)
O43 MN9 O42 84.2(4)
O41 MN9 O42 82.2(3)
O70 MN9 MN7 139.1(3)
O39 MN9 MN7 40.8(2)
O57 MN9 MN7 88.3(3)
O43 MN9 MN7 128.9(2)
O41 MN9 MN7 42.1(2)
O42 MN9 MN7 87.1(3)
O70 MN9 MN10 133.3(3)
O39 MN9 MN10 83.4(3)
O57 MN9 MN10 134.4(3)
O43 MN9 MN10 82.9(2)
O41 MN9 MN10 41.6(2)
O42 MN9 MN10 40.6(2)
MN7 MN9 MN10 59.46(6)
O70 MN9 MN11 86.8(3)
O39 MN9 MN11 131.0(3)
O57 MN9 MN11 136.5(3)
O43 MN9 MN11 39.9(2)
O41 MN9 MN11 88.9(2)
O42 MN9 MN11 45.1(3)
MN7 MN9 MN11 119.52(8)
MN10 MN9 MN11 60.08(6)
O70 MN9 MN8 93.1(3)
O39 MN9 MN8 36.4(2)
O57 MN9 MN8 128.5(3)
O43 MN9 MN8 134.1(2)
O41 MN9 MN8 84.6(2)
O42 MN9 MN8 50.0(3)
MN7 MN9 MN8 56.64(6)
MN10 MN9 MN8 61.45(5)
MN11 MN9 MN8 94.94(7)
O70 MN9 MN12 126.9(3)
O39 MN9 MN12 134.3(2)
O57 MN9 MN12 92.5(3)
O43 MN9 MN12 35.3(2)
O41 MN9 MN12 51.9(2)
O42 MN9 MN12 85.4(3)
MN7 MN9 MN12 93.90(7)
MN10 MN9 MN12 61.70(5)
MN11 MN9 MN12 55.73(5)
MN8 MN9 MN12 123.15(8)
O48 MN10 O61 93.1(4)
O48 MN10 O40 91.5(4)
O61 MN10 O40 95.6(4)
O48 MN10 O42 174.9(4)
O61 MN10 O42 91.9(4)
O40 MN10 O42 86.8(4)
O48 MN10 O44 96.4(3)
O61 MN10 O44 93.0(4)
O40 MN10 O44 168.0(3)
O42 MN10 O44 84.6(4)
O48 MN10 O41 92.7(4)
O61 MN10 O41 174.1(4)
O40 MN10 O41 83.2(3)
O42 MN10 O41 82.3(4)
O44 MN10 O41 87.3(3)
O48 MN10 MN7 87.9(3)
O61 MN10 MN7 137.0(3)
O40 MN10 MN7 41.4(2)
O42 MN10 MN7 87.6(3)
O44 MN10 MN7 129.6(2)
O41 MN10 MN7 42.3(2)
O48 MN10 MN9 133.9(3)
O61 MN10 MN9 133.0(3)
O40 MN10 MN9 84.4(2)
O42 MN10 MN9 41.2(3)
O44 MN10 MN9 83.6(2)
O41 MN10 MN9 41.2(2)
MN7 MN10 MN9 59.60(6)
O48 MN10 MN11 136.2(3)
O61 MN10 MN11 87.7(3)
O40 MN10 MN11 132.1(3)
O42 MN10 MN11 45.3(3)
O44 MN10 MN11 39.9(2)
O41 MN10 MN11 88.9(2)
MN7 MN10 MN11 119.99(8)
MN9 MN10 MN11 60.40(6)
O48 MN10 MN8 128.4(3)
O61 MN10 MN8 91.0(3)
O40 MN10 MN8 37.0(2)
O42 MN10 MN8 50.1(3)
O44 MN10 MN8 134.7(2)
O41 MN10 MN8 84.6(2)
MN7 MN10 MN8 56.77(6)
MN9 MN10 MN8 61.71(5)
MN11 MN10 MN8 95.30(7)
O48 MN10 MN12 92.1(3)
O61 MN10 MN12 128.8(3)
O40 MN10 MN12 135.1(2)
O42 MN10 MN12 85.8(3)
O44 MN10 MN12 35.8(2)
O41 MN10 MN12 51.9(2)
MN7 MN10 MN12 94.03(7)
MN9 MN10 MN12 61.77(5)
MN11 MN10 MN12 55.84(5)
MN8 MN10 MN12 123.48(8)
O60 MN11 O72 94.1(4)
O60 MN11 O44 91.9(4)
O72 MN11 O44 171.8(4)
O60 MN11 O43 171.0(4)
O72 MN11 O43 93.4(4)
O44 MN11 O43 80.2(3)
O60 MN11 O46 91.8(4)
O72 MN11 O46 92.3(4)
O44 MN11 O46 93.0(4)
O43 MN11 O46 92.9(4)
O60 MN11 O42 93.8(4)
O72 MN11 O42 93.4(3)
O44 MN11 O42 80.7(3)
O43 MN11 O42 80.8(3)
O46 MN11 O42 171.7(3)
O60 MN11 MN12 132.2(3)
O72 MN11 MN12 133.3(3)
O44 MN11 MN12 41.8(2)
O43 MN11 MN12 41.3(2)
O46 MN11 MN12 81.7(3)
O42 MN11 MN12 90.0(2)
O60 MN11 MN10 88.4(3)
O72 MN11 MN10 134.1(3)
O44 MN11 MN10 40.5(2)
O43 MN11 MN10 82.8(2)
O46 MN11 MN10 133.4(3)
O42 MN11 MN10 40.7(2)
MN12 MN11 MN10 64.70(6)
O60 MN11 MN9 134.9(3)
O72 MN11 MN9 88.6(3)
O44 MN11 MN9 83.2(2)
O43 MN11 MN9 40.3(2)
O46 MN11 MN9 133.2(3)
O42 MN11 MN9 41.1(2)
MN12 MN11 MN9 64.62(6)
MN10 MN11 MN9 59.53(5)
O60 MN11 V13 27.0(3)
O72 MN11 V13 105.4(3)
O44 MN11 V13 77.9(2)
O43 MN11 V13 144.9(2)
O46 MN11 V13 115.1(3)
O42 MN11 V13 68.9(2)
MN12 MN11 V13 119.14(8)
MN10 MN11 V13 62.79(6)
MN9 MN11 V13 109.58(8)
O43 MN12 O51 174.0(4)
O43 MN12 O54 92.9(4)
O51 MN12 O54 92.2(4)
O43 MN12 O44 81.8(3)
O51 MN12 O44 92.9(4)
O54 MN12 O44 173.4(4)
O43 MN12 O45 91.9(3)
O51 MN12 O45 91.0(4)
O54 MN12 O45 90.8(4)
O44 MN12 O45 93.3(3)
O43 MN12 O41 75.2(3)
O51 MN12 O41 101.1(3)
O54 MN12 O41 99.1(3)
O44 MN12 O41 75.8(3)
O45 MN12 O41 164.1(3)
O43 MN12 MN11 42.5(2)
O51 MN12 MN11 133.1(3)
O54 MN12 MN11 133.6(3)
O44 MN12 MN11 42.4(2)
O45 MN12 MN11 81.0(2)
O41 MN12 MN11 83.16(18)
O43 MN12 MN10 79.3(2)
O51 MN12 MN10 94.8(3)
O54 MN12 MN10 138.4(3)
O44 MN12 MN10 36.8(2)
O45 MN12 MN10 129.9(2)
O41 MN12 MN10 39.34(18)
MN11 MN12 MN10 59.46(6)
O43 MN12 MN9 36.6(2)
O51 MN12 MN9 140.0(3)
O54 MN12 MN9 93.7(3)
O44 MN12 MN9 79.7(2)
O45 MN12 MN9 128.5(3)
O41 MN12 MN9 38.93(18)
MN11 MN12 MN9 59.65(6)
MN10 MN12 MN9 56.53(5)
O49 V9 O47 109.6(6)
O49 V9 O48 107.9(5)
O47 V9 O48 108.0(4)
O49 V9 O50 107.6(5)
O47 V9 O50 112.9(5)
O48 V9 O50 110.8(4)
O52 V10 O51 107.8(6)
O52 V10 O50 110.2(6)
O51 V10 O50 111.0(4)
O52 V10 O53 109.2(7)
O51 V10 O53 107.1(5)
O50 V10 O53 111.5(6)
O55 V11 O54 108.6(5)
O55 V11 O56 109.1(6)
O54 V11 O56 109.7(5)
O55 V11 O53 111.0(6)
O54 V11 O53 107.5(5)
O56 V11 O53 110.8(7)
O58 V12 O59 109.6(6)
O58 V12 O57 109.8(7)
O59 V12 O57 108.2(4)
O58 V12 O56 106.2(6)
O59 V12 O56 111.5(6)
O57 V12 O56 111.6(5)
O62 V13 O60 108.2(6)
O62 V13 O61 109.6(6)
O60 V13 O61 110.2(4)
O62 V13 O63 107.5(6)
O60 V13 O63 109.4(5)
O61 V13 O63 111.9(5)
O62 V13 MN11 132.4(5)
O60 V13 MN11 30.0(3)
O61 V13 MN11 83.5(3)
O63 V13 MN11 109.1(4)
O65 V14 O64 109.4(6)
O65 V14 O63 110.3(7)
O64 V14 O63 109.9(4)
O65 V14 O66 110.4(6)
O64 V14 O66 107.5(5)
O63 V14 O66 109.2(6)
O68 V15 O67 109.5(6)
O68 V15 O66 108.7(6)
O67 V15 O66 108.6(5)
O68 V15 O69 110.7(6)
O67 V15 O69 110.9(4)
O66 V15 O69 108.4(6)
O71 V16 O72 108.8(6)
O71 V16 O70 110.0(6)
O72 V16 O70 109.9(4)
O71 V16 O69 106.8(5)
O72 V16 O69 108.9(5)
O70 V16 O69 112.4(5)
C17 O37 MN7 126.7(9)
C17 O38 MN8 123.0(7)
MN9 O39 MN7 99.4(3)
MN9 O39 MN8 108.3(4)
MN7 O39 MN8 95.2(4)
MN10 O40 MN7 98.1(3)
MN10 O40 MN8 106.9(4)
MN7 O40 MN8 94.6(4)
MN9 O41 MN7 95.9(3)
MN9 O41 MN10 97.2(3)
MN7 O41 MN10 95.1(3)
MN9 O41 MN12 89.2(3)
MN7 O41 MN12 173.2(4)
MN10 O41 MN12 88.8(3)
MN10 O42 MN9 98.2(4)
MN10 O42 MN11 94.0(4)
MN9 O42 MN11 93.8(4)
MN10 O42 MN8 91.1(4)
MN9 O42 MN8 90.8(4)
MN11 O42 MN8 172.6(4)
MN12 O43 MN11 96.2(4)
MN12 O43 MN9 108.1(4)
MN11 O43 MN9 99.8(3)
MN12 O44 MN11 95.8(3)
MN12 O44 MN10 107.4(4)
MN11 O44 MN10 99.5(3)
C25 O45 MN12 126.3(8)
C25 O46 MN11 128.2(9)
V9 O47 MN7 125.3(5)
V9 O48 MN10 126.0(5)
V10 O50 V9 136.3(6)
V10 O51 MN12 132.0(6)
V11 O53 V10 124.2(6)
V11 O54 MN12 131.6(6)
V11 O56 V12 137.6(6)
V12 O57 MN9 124.3(5)
V12 O59 MN7 124.1(5)
V13 O60 MN11 123.0(5)
V13 O61 MN10 124.7(5)
V14 O63 V13 135.9(7)
V14 O64 MN8 131.0(5)
V15 O66 V14 122.4(6)
V15 O67 MN8 131.7(6)
V16 O69 V15 134.4(6)
V16 O70 MN9 126.2(5)
V16 O72 MN11 123.6(5)
O38 C17 O37 127.1(12)
O38 C17 C18B 121.5(15)
O37 C17 C18B 111.0(16)
O38 C17 C18 117.0(13)
O37 C17 C18 115.5(14)
C23i C18i C19 119(2)
C23i C18i C17 123(2)
C19i C18i C17 118.3(19)
C18i C19i C20 120(2)
C18i C19i H19 119.9
C20i C19i H19 119.9
C19i C20i C21 117(2)
C19i C20i H20 121.4
C21i C20i H20 121.4
C22i C21i C20 123(2)
C22i C21i C24 119(2)
C20i C21i C24 118(2)
C21i C22i C23 115(2)
C21i C22i H22 122.6
C23i C22i H22 122.6
C18i C23i C22 126(2)
C18i C23i H23 117.2
C22i C23i H23 117.2
C21i C24i H24A 109.5
C21i C24i H24B 109.5
H24Ai C24i H24B 109.5
C21i C24i H24C 109.5
H24Ai C24i H24C 109.5
H24Bi C24i H24C 109.5
C23Bj C18Bj C19B 116(3)
C23Bj C18Bj C17 115(3)
C19Bj C18Bj C17 129(3)
C18Bj C19Bj C20B 123(3)
C18Bj C19Bj H19B 118.4
C20Bj C19Bj H19B 118.4
C19Bj C20Bj C21B 116(3)
C19Bj C20Bj H20B 121.8
C21Bj C20Bj H20B 121.8
C22Bj C21Bj C20B 121(3)
C22Bj C21Bj C24B 116(3)
C20Bj C21Bj C24B 123(3)
C21Bj C22Bj C23B 115(3)
C21Bj C22Bj H22B 122.5
C23Bj C22Bj H22B 122.5
C18Bj C23Bj C22B 127(3)
C18Bj C23Bj H23B 116.6
C22Bj C23Bj H23B 116.6
C21Bj C24Bj H24D 109.5
C21Bj C24Bj H24E 109.5
H24Dj C24Bj H24E 109.5
C21Bj C24Bj H24F 109.5
H24Dj C24Bj H24F 109.5
H24Ej C24Bj H24F 109.5
O45 C25 O46 122.6(12)
O45 C25 C26B 119.2(13)
O46 C25 C26B 118.1(14)
O45 C25 C26 121.3(15)
O46 C25 C26 115.9(15)
C31k C26k C27 117(2)
C31k C26k C25 127(2)
C27k C26k C25 116(2)
C28k C27k C26 115(2)
C28k C27k H27 122.4
C26k C27k H27 122.4
C29k C28k C27 127(2)
C29k C28k H28 116.7
C27k C28k H28 116.7
C30k C29k C28 117(2)
C30k C29k C32 120(3)
C28k C29k C32 123(3)
C29k C30k C31 121(3)
C29k C30k H30 119.4
C31k C30k H30 119.4
C30k C31k C26 123(2)
C30k C31k H31 118.6
C26k C31k H31 118.6
C29k C32k H32A 109.5
C29k C32k H32B 109.5
H32Ak C32k H32B 109.5
C29k C32k H32C 109.5
H32Ak C32k H32C 109.5
H32Bk C32k H32C 109.5
C31Bl C26Bl C27B 118.6(19)
C31Bl C26Bl C25 121.6(19)
C27Bl C26Bl C25 120(2)
C28Bl C27Bl C26B 117(2)
C28Bl C27Bl H27B 121.4
C26Bl C27Bl H27B 121.4
C29Bl C28Bl C27B 123(2)
C29Bl C28Bl H28B 118.3
C27Bl C28Bl H28B 118.3
C30Bl C29Bl C28B 118(2)
C30Bl C29Bl C32B 119(3)
C28Bl C29Bl C32B 123(2)
C29Bl C30Bl C31B 124(2)
C29Bl C30Bl H30B 118.1
C31Bl C30Bl H30B 118.1
C30Bl C31Bl C26B 120(2)
C30Bl C31Bl H31B 120.2
C26Bl C31Bl H31B 120.2
C29Bl C32Bl H32D 109.5
C29Bl C32Bl H32E 109.5
H32Dl C32Bl H32E 109.5
C29Bl C32Bl H32F 109.5
H32Dl C32Bl H32F 109.5
H32El C32Bl H32F 109.5
C35 N1 C33 113.2(17)
C35 N1 C37 112.5(17)
C33 N1 C37 108.8(17)
C35 N1 C39 107.3(17)
C33 N1 C39 108.7(16)
C37 N1 C39 106.1(15)
N1 C33 C34 117.9(18)
N1 C33 H33A 107.8
C34 C33 H33A 107.8
N1 C33 H33B 107.8
C34 C33 H33B 107.8
H33A C33 H33B 107.2
C33 C34 H34A 109.5
C33 C34 H34B 109.5
H34A C34 H34B 109.5
C33 C34 H34C 109.5
H34A C34 H34C 109.5
H34B C34 H34C 109.5
N1 C35 C36 115(2)
N1 C35 H35A 108.4
C36 C35 H35A 108.4
N1 C35 H35B 108.4
C36 C35 H35B 108.4
H35A C35 H35B 107.5
C35 C36 H36A 109.5
C35 C36 H36B 109.5
H36A C36 H36B 109.5
C35 C36 H36C 109.5
H36A C36 H36C 109.5
H36B C36 H36C 109.5
C38 C37 N1 123(2)
C38 C37 H37A 106.6
N1 C37 H37A 106.6
C38 C37 H37B 106.6
N1 C37 H37B 106.6
H37A C37 H37B 106.5
C37 C38 H38A 109.5
C37 C38 H38B 109.5
H38A C38 H38B 109.5
C37 C38 H38C 109.5
H38A C38 H38C 109.5
H38B C38 H38C 109.5
C40 C39 N1 113.1(17)
C40 C39 H39A 108.9
N1 C39 H39A 108.9
C40 C39 H39B 108.9
N1 C39 H39B 108.9
H39A C39 H39B 107.8
C39 C40 H40A 109.5
C39 C40 H40B 109.5
H40A C40 H40B 109.5
C39 C40 H40C 109.5
H40A C40 H40C 109.5
H40B C40 H40C 109.5
C43 N2 C45 115.9(19)
C43 N2 C41 118(2)
C45 N2 C41 104.1(13)
C43 N2 C47 97.1(14)
C45 N2 C47 113.1(19)
C41 N2 C47 108.1(18)
C42 C41 N2 123(2)
C42 C41 H41A 106.5
N2 C41 H41A 106.5
C42 C41 H41B 106.5
N2 C41 H41B 106.5
H41A C41 H41B 106.5
C41 C42 H42A 109.5
C41 C42 H42B 109.5
H42A C42 H42B 109.5
C41 C42 H42C 109.5
H42A C42 H42C 109.5
H42B C42 H42C 109.5
N2 C43 C44 110(2)
N2 C43 H43A 109.7
C44 C43 H43A 109.7
N2 C43 H43B 109.7
C44 C43 H43B 109.7
H43A C43 H43B 108.2
C43 C44 H44A 109.5
C43 C44 H44B 109.5
H44A C44 H44B 109.5
C43 C44 H44C 109.5
H44A C44 H44C 109.5
H44B C44 H44C 109.5
C46 C45 N2 118.3(15)
C46 C45 H45A 107.7
N2 C45 H45A 107.7
C46 C45 H45B 107.7
N2 C45 H45B 107.7
H45A C45 H45B 107.1
C45 C46 H46A 109.5
C45 C46 H46B 109.5
H46A C46 H46B 109.5
C45 C46 H46C 109.5
H46A C46 H46C 109.5
H46B C46 H46C 109.5
C48 C47 N2 110.7(16)
C48 C47 H47A 109.5
N2 C47 H47A 109.5
C48 C47 H47B 109.5
N2 C47 H47B 109.5
H47A C47 H47B 108.1
C47 C48 H48A 109.5
C47 C48 H48B 109.5
H48A C48 H48B 109.5
C47 C48 H48C 109.5
H48A C48 H48C 109.5
H48B C48 H48C 109.5
C51 N3 C53 115.6(16)
C51 N3 C55 101.7(13)
C53 N3 C55 114.9(17)
C51 N3 C49 110.3(16)
C53 N3 C49 104.3(14)
C55 N3 C49 110.1(15)
C50 C49 N3 112.7(15)
C50 C49 H49A 109.0
N3 C49 H49A 109.0
C50 C49 H49B 109.0
N3 C49 H49B 109.0
H49A C49 H49B 107.8
C49 C50 H50A 109.5
C49 C50 H50B 109.5
H50A C50 H50B 109.5
C49 C50 H50C 109.5
H50A C50 H50C 109.5
H50B C50 H50C 109.5
N3 C51 C52 111.3(16)
N3 C51 H51A 109.4
C52 C51 H51A 109.4
N3 C51 H51B 109.4
C52 C51 H51B 109.4
H51A C51 H51B 108.0
C51 C52 H52A 109.5
C51 C52 H52B 109.5
H52A C52 H52B 109.5
C51 C52 H52C 109.5
H52A C52 H52C 109.5
H52B C52 H52C 109.5
N3 C53 C54 111.0(17)
N3 C53 H53A 109.4
C54 C53 H53A 109.4
N3 C53 H53B 109.4
C54 C53 H53B 109.4
H53A C53 H53B 108.0
C53 C54 H54A 109.5
C53 C54 H54B 109.5
H54A C54 H54B 109.5
C53 C54 H54C 109.5
H54A C54 H54C 109.5
H54B C54 H54C 109.5
N3 C55 C56 112.3(15)
N3 C55 H55A 109.2
C56 C55 H55A 109.2
N3 C55 H55B 109.2
C56 C55 H55B 109.2
H55A C55 H55B 107.9
C55 C56 H56A 109.5
C55 C56 H56B 109.5
H56A C56 H56B 109.5
C55 C56 H56C 109.5
H56A C56 H56C 109.5
H56B C56 H56C 109.5
C61a N4a C63 113.4(11)
C61a N4a C57 106.4(12)
C63a N4a C57 111.8(12)
C61a N4a C59 109.6(12)
C63a N4a C59 106.7(11)
C57a N4a C59 108.9(12)
C58a C57a N4 118.2(13)
C58a C57a H57A 107.8
N4a C57a H57A 107.8
C58a C57a H57B 107.8
N4a C57a H57B 107.8
H57Aa C57a H57B 107.1
C57a C58a H58A 109.5
C57a C58a H58B 109.5
H58Aa C58a H58B 109.5
C57a C58a H58C 109.5
H58Aa C58a H58C 109.5
H58Ba C58a H58C 109.5
C60a C59a N4 114.8(13)
C60a C59a H59A 108.6
N4a C59a H59A 108.6
C60a C59a H59B 108.6
N4a C59a H59B 108.6
H59Aa C59a H59B 107.5
C59a C60a H60A 109.5
C59a C60a H60B 109.5
H60Aa C60a H60B 109.5
C59a C60a H60C 109.5
H60Aa C60a H60C 109.5
H60Ba C60a H60C 109.5
N4a C61a C62 111.7(13)
N4a C61a H61A 109.3
C62a C61a H61A 109.3
N4a C61a H61B 109.3
C62a C61a H61B 109.3
H61Aa C61a H61B 108.0
C61a C62a H62A 109.5
C61a C62a H62B 109.5
H62Aa C62a H62B 109.5
C61a C62a H62C 109.5
H62Aa C62a H62C 109.5
H62Ba C62a H62C 109.5
C64a C63a N4 114.7(13)
C64a C63a H63A 108.6
N4a C63a H63A 108.6
C64a C63a H63B 108.6
N4a C63a H63B 108.6
H63Aa C63a H63B 107.6
C63a C64a H64A 109.5
C63a C64a H64B 109.5
H64Aa C64a H64B 109.5
C63a C64a H64C 109.5
H64Aa C64a H64C 109.5
H64Ba C64a H64C 109.5
C61Bb N4Bb C63B 112.8(11)
C61Bb N4Bb C57B 107.1(12)
C63Bb N4Bb C57B 111.9(12)
C61Bb N4Bb C59B 110.3(12)
C63Bb N4Bb C59B 106.3(11)
C57Bb N4Bb C59B 108.4(11)
C58Bb C57Bb N4B 117.6(13)
C58Bb C57Bb H57C 107.9
N4Bb C57Bb H57C 107.9
C58Bb C57Bb H57D 107.9
N4Bb C57Bb H57D 107.9
H57Cb C57Bb H57D 107.2
C57Bb C58Bb H58D 109.5
C57Bb C58Bb H58E 109.5
H58Db C58Bb H58E 109.5
C57Bb C58Bb H58F 109.5
H58Db C58Bb H58F 109.5
H58Eb C58Bb H58F 109.5
C60Bb C59Bb N4B 115.1(13)
C60Bb C59Bb H59C 108.5
N4Bb C59Bb H59C 108.5
C60Bb C59Bb H59D 108.5
N4Bb C59Bb H59D 108.5
H59Cb C59Bb H59D 107.5
C59Bb C60Bb H60D 109.5
C59Bb C60Bb H60E 109.5
H60Db C60Bb H60E 109.5
C59Bb C60Bb H60F 109.5
H60Db C60Bb H60F 109.5
H60Eb C60Bb H60F 109.5
N4Bb C61Bb C62B 111.6(13)
N4Bb C61Bb H61C 109.3
C62Bb C61Bb H61C 109.3
N4Bb C61Bb H61D 109.3
C62Bb C61Bb H61D 109.3
H61Cb C61Bb H61D 108.0
C61Bb C62Bb H62D 109.5
C61Bb C62Bb H62E 109.5
H62Db C62Bb H62E 109.5
C61Bb C62Bb H62F 109.5
H62Db C62Bb H62F 109.5
H62Eb C62Bb H62F 109.5
C64Bb C63Bb N4B 113.7(12)
C64Bb C63Bb H63C 108.8
N4Bb C63Bb H63C 108.8
C64Bb C63Bb H63D 108.8
N4Bb C63Bb H63D 108.8
H63Cb C63Bb H63D 107.7
C63Bb C64Bb H64D 109.5
C63Bb C64Bb H64E 109.5
H64Db C64Bb H64E 109.5
C63Bb C64Bb H64F 109.5
H64Db C64Bb H64F 109.5
H64Eb C64Bb H64F 109.5
C71 N5 C65 112.8(11)
C71 N5 C69 109.8(11)
C65 N5 C69 105.3(10)
C71 N5 C67 106.7(10)
C65 N5 C67 110.6(10)
C69 N5 C67 111.8(11)
N5 C65 C66 114.6(11)
N5 C65 H65A 108.6
C66 C65 H65A 108.6
N5 C65 H65B 108.6
C66 C65 H65B 108.6
H65A C65 H65B 107.6
C65 C66 H66A 109.5
C65 C66 H66B 109.5
H66A C66 H66B 109.5
C65 C66 H66C 109.5
H66A C66 H66C 109.5
H66B C66 H66C 109.5
C68 C67 N5 114.3(11)
C68 C67 H67A 108.7
N5 C67 H67A 108.7
C68 C67 H67B 108.7
N5 C67 H67B 108.7
H67A C67 H67B 107.6
C67 C68 H68A 109.5
C67 C68 H68B 109.5
H68A C68 H68B 109.5
C67 C68 H68C 109.5
H68A C68 H68C 109.5
H68B C68 H68C 109.5
N5 C69 C70 116.2(13)
N5 C69 H69A 108.2
C70 C69 H69A 108.2
N5 C69 H69B 108.2
C70 C69 H69B 108.2
H69A C69 H69B 107.4
C69 C70 H70A 109.5
C69 C70 H70B 109.5
H70A C70 H70B 109.5
C69 C70 H70C 109.5
H70A C70 H70C 109.5
H70B C70 H70C 109.5
C72 C71 N5 117.0(16)
C72 C71 H71A 108.1
N5 C71 H71A 108.1
C72 C71 H71B 108.1
N5 C71 H71B 108.1
H71A C71 H71B 107.3
C71 C72 H72A 109.5
C71 C72 H72B 109.5
H72A C72 H72B 109.5
C71 C72 H72C 109.5
H72A C72 H72C 109.5
H72B C72 H72C 109.5
C79 N6 C73 114.3(15)
C79 N6 C77 109.4(15)
C73 N6 C77 102.7(12)
C79 N6 C75 108.3(13)
C73 N6 C75 109.5(13)
C77 N6 C75 112.6(13)
N6 C73 C74 115.2(14)
N6 C73 H73A 108.5
C74 C73 H73A 108.5
N6 C73 H73B 108.5
C74 C73 H73B 108.5
H73A C73 H73B 107.5
C73 C74 H74A 109.5
C73 C74 H74B 109.5
H74A C74 H74B 109.5
C73 C74 H74C 109.5
H74A C74 H74C 109.5
H74B C74 H74C 109.5
C76 C75 N6 112.7(12)
C76 C75 H75A 109.1
N6 C75 H75A 109.1
C76 C75 H75B 109.1
N6 C75 H75B 109.1
H75A C75 H75B 107.8
C75 C76 H76A 109.5
C75 C76 H76B 109.5
H76A C76 H76B 109.5
C75 C76 H76C 109.5
H76A C76 H76C 109.5
H76B C76 H76C 109.5
C78 C77 N6 116.1(14)
C78 C77 H77A 108.3
N6 C77 H77A 108.3
C78 C77 H77B 108.3
N6 C77 H77B 108.3
H77A C77 H77B 107.4
C77 C78 H78A 109.5
C77 C78 H78B 109.5
H78A C78 H78B 109.5
C77 C78 H78C 109.5
H78A C78 H78C 109.5
H78B C78 H78C 109.5
C80 C79 N6 116.8(15)
C80 C79 H79A 108.1
N6 C79 H79A 108.1
C80 C79 H79B 108.1
N6 C79 H79B 108.1
H79A C79 H79B 107.3
C79 C80 H80A 109.5
C79 C80 H80B 109.5
H80A C80 H80B 109.5
C79 C80 H80C 109.5
H80A C80 H80C 109.5
H80B C80 H80C 109.5
C87 N7 C85 114.3(14)
C87 N7 C81 111.1(14)
C85 N7 C81 103.4(13)
C87 N7 C83 108.9(13)
C85 N7 C83 106.7(14)
C81 N7 C83 112.4(14)
C82 C81 N7 113.7(15)
C82 C81 H81A 108.8
N7 C81 H81A 108.8
C82 C81 H81B 108.8
N7 C81 H81B 108.8
H81A C81 H81B 107.7
C81 C82 H82A 109.5
C81 C82 H82B 109.5
H82A C82 H82B 109.5
C81 C82 H82C 109.5
H82A C82 H82C 109.5
H82B C82 H82C 109.5
C84 C83 N7 116.4(16)
C84 C83 H83A 108.2
N7 C83 H83A 108.2
C84 C83 H83B 108.2
N7 C83 H83B 108.2
H83A C83 H83B 107.3
C83 C84 H84A 109.5
C83 C84 H84B 109.5
H84A C84 H84B 109.5
C83 C84 H84C 109.5
H84A C84 H84C 109.5
H84B C84 H84C 109.5
C86 C85 N7 113.8(14)
C86 C85 H85A 108.8
N7 C85 H85A 108.8
C86 C85 H85B 108.8
N7 C85 H85B 108.8
H85A C85 H85B 107.7
C85 C86 H86A 109.5
C85 C86 H86B 109.5
H86A C86 H86B 109.5
C85 C86 H86C 109.5
H86A C86 H86C 109.5
H86B C86 H86C 109.5
C88 C87 N7 112.9(16)
C88 C87 H87A 109.0
N7 C87 H87A 109.0
C88 C87 H87B 109.0
N7 C87 H87B 109.0
H87A C87 H87B 107.8
C87 C88 H88A 109.5
C87 C88 H88B 109.5
H88A C88 H88B 109.5
C87 C88 H88C 109.5
H88A C88 H88C 109.5
H88B C88 H88C 109.5
C93 N8 C95 113.3(9)
C93 N8 C89 106.8(9)
C95 N8 C89 111.3(10)
C93 N8 C91 110.0(10)
C95 N8 C91 106.4(9)
C89 N8 C91 109.1(9)
C90 C89 N8 117.3(9)
C90 C89 H89A 108.0
N8 C89 H89A 108.0
C90 C89 H89B 108.0
N8 C89 H89B 108.0
H89A C89 H89B 107.2
C89 C90 H90A 109.5
C89 C90 H90B 109.5
H90A C90 H90B 109.5
C89 C90 H90C 109.5
H90A C90 H90C 109.5
H90B C90 H90C 109.5
C92 C91 N8 116.2(10)
C92 C91 H91A 108.2
N8 C91 H91A 108.2
C92 C91 H91B 108.2
N8 C91 H91B 108.2
H91A C91 H91B 107.4
C91 C92 H92A 109.5
C91 C92 H92B 109.5
H92A C92 H92B 109.5
C91 C92 H92C 109.5
H92A C92 H92C 109.5
H92B C92 H92C 109.5
N8 C93 C94 113.0(11)
N8 C93 H93A 109.0
C94 C93 H93A 109.0
N8 C93 H93B 109.0
C94 C93 H93B 109.0
H93A C93 H93B 107.8
C93 C94 H94A 109.5
C93 C94 H94B 109.5
H94A C94 H94B 109.5
C93 C94 H94C 109.5
H94A C94 H94C 109.5
H94B C94 H94C 109.5
C96 C95 N8 115.2(10)
C96 C95 H95A 108.5
N8 C95 H95A 108.5
C96 C95 H95B 108.5
N8 C95 H95B 108.5
H95A C95 H95B 107.5
C95 C96 H96A 109.5
C95 C96 H96B 109.5
H96A C96 H96B 109.5
C95 C96 H96C 109.5
H96A C96 H96C 109.5
H96B C96 H96C 109.5
C101 N9 C103 104.7(17)
C101 N9 C99 107(2)
C103 N9 C99 109.7(18)
C101 N9 C97 113.1(17)
C103 N9 C97 111(3)
C99 N9 C97 111(2)
C98 C97 N9 112(3)
C98 C97 H97A 109.1
N9 C97 H97A 109.1
C98 C97 H97B 109.1
N9 C97 H97B 109.1
H97A C97 H97B 107.9
C97 C98 H98A 109.5
C97 C98 H98B 109.5
H98A C98 H98B 109.5
C97 C98 H98C 109.5
H98A C98 H98C 109.5
H98B C98 H98C 109.5
C100 C99 N9 112.3(19)
C100 C99 H99A 109.1
N9 C99 H99A 109.1
C100 C99 H99B 109.1
N9 C99 H99B 109.1
H99A C99 H99B 107.9
C99 C100 H10A 109.5
C99 C100 H10B 109.5
H10A C100 H10B 109.5
C99 C100 H10C 109.5
H10A C100 H10C 109.5
H10B C100 H10C 109.5
C102 C101 N9 113(2)
C102 C101 H10D 109.0
N9 C101 H10D 109.0
C102 C101 H10E 109.0
N9 C101 H10E 109.0
H10D C101 H10E 107.8
C101 C102 H10F 109.5
C101 C102 H10G 109.5
H10F C102 H10G 109.5
C101 C102 H10H 109.5
H10F C102 H10H 109.5
H10G C102 H10H 109.5
C104 C103 N9 113(2)
C104 C103 H10I 109.0
N9 C103 H10I 109.0
C104 C103 H10J 109.0
N9 C103 H10J 109.0
H10I C103 H10J 107.8
C103 C104 H10K 109.5
C103 C104 H10L 109.5
H10K C104 H10L 109.5
C103 C104 H10M 109.5
H10K C104 H10M 109.5
H10L C104 H10M 109.5
C109q N10q C105 106.1(17)
C109q N10q C111 114(2)
C105q N10q C111 112.2(19)
C109q N10q C107 109.2(18)
C105q N10q C107 108.1(19)
C111q N10q C107 106.8(17)
C106q C105q N10 115(2)
C106q C105q H10U 108.6
N10q C105q H10U 108.6
C106q C105q H10V 108.6
N10q C105q H10V 108.6
H10Uq C105q H10V 107.6
C105q C106q H10W 109.5
C105q C106q H10X 109.5
H10Wq C106q H10X 109.5
C105q C106q H10Y 109.5
H10Wq C106q H10Y 109.5
H10Xq C106q H10Y 109.5
C108q C107q N10 119(2)
C108q C107q H10N 107.6
N10q C107q H10N 107.6
C108q C107q H10O 107.6
N10q C107q H10O 107.6
H10Nq C107q H10O 107.0
C107q C108q H10P 109.5
C107q C108q H10Q 109.5
H10Pq C108q H10Q 109.5
C107q C108q H10R 109.5
H10Pq C108q H10R 109.5
H10Qq C108q H10R 109.5
N10q C109q C110 113.9(19)
N10q C109q H10S 108.8
C110q C109q H10S 108.8
N10q C109q H10T 108.8
C110q C109q H10T 108.8
H10Sq C109q H10T 107.7
C109q C110q H11A 109.5
C109q C110q H11B 109.5
H11Aq C110q H11B 109.5
C109q C110q H11C 109.5
H11Aq C110q H11C 109.5
H11Bq C110q H11C 109.5
C112q C111q N10 113(2)
C112q C111q H11D 109.0
N10q C111q H11D 109.0
C112q C111q H11E 109.0
N10q C111q H11E 109.0
H11Dq C111q H11E 107.8
C111q C112q H11F 109.5
C111q C112q H11G 109.5
H11Fq C112q H11G 109.5
C111q C112q H11H 109.5
H11Fq C112q H11H 109.5
H11Gq C112q H11H 109.5
N11 C113 H11I 109.5
N11 C113 H11J 109.5
H11I C113 H11J 109.5
N11 C113 H11K 109.5
H11I C113 H11K 109.5
H11J C113 H11K 109.5
O74 N11 O73 129(3)
O74 N11 C113 113(2)
O73 N11 C113 118(2)
N13 C115 H11O 109.5
N13 C115 H11P 109.5
H11O C115 H11P 109.5
N13 C115 H11Q 109.5
H11O C115 H11Q 109.5
H11P C115 H11Q 109.5
O78 N13 O77 125(3)
O78 N13 C115 107(3)
O77 N13 C115 118(3)
N15 C117 H11U 109.5
N15 C117 H11V 109.5
H11U C117 H11V 109.5
N15 C117 H11W 109.5
H11U C117 H11W 109.5
H11V C117 H11W 109.5
O82 N15 O81 127(3)
O82 N15 C117 109(3)
O81 N15 C117 120(3)
N16 C118 H11X 109.5
N16 C118 H11Y 109.5
H11X C118 H11Y 109.5
N16 C118 H11Z 109.5
H11X C118 H11Z 109.5
H11Y C118 H11Z 109.5
O84 N16 O83 126(3)
O84 N16 C118 109(3)
O83 N16 C118 117(3)
N18 C120 H12A 109.5
N18 C120 H12B 109.5
H12A C120 H12B 109.5
N18 C120 H12C 109.5
H12A C120 H12C 109.5
H12B C120 H12C 109.5
O88 N18 O87 129(3)
O88 N18 C120 111(3)
O87 N18 C120 120(3)
C125r N10Br C127 118(2)
C125r N10Br C121 104(2)
C127r N10Br C121 112(2)
C125r N10Br C123 112(2)
C127r N10Br C123 107(2)
C121r N10Br C123 104(2)
C122r C121r N10B 114(2)
C122r C121r H01A 108.8
N10Br C121r H01A 108.8
C122r C121r H01B 108.8
N10Br C121r H01B 108.8
H01Ar C121r H01B 107.7
C121r C122r H02A 109.5
C121r C122r H02B 109.5
H02Ar C122r H02B 109.5
C121r C122r H02C 109.5
H02Ar C122r H02C 109.5
H02Br C122r H02C 109.5
C124r C123r N10B 113(2)
C124r C123r H03A 109.0
N10Br C123r H03A 109.0
C124r C123r H03B 109.0
N10Br C123r H03B 109.0
H03Ar C123r H03B 107.8
C123r C124r H04A 109.5
C123r C124r H04B 109.5
H04Ar C124r H04B 109.5
C123r C124r H04C 109.5
H04Ar C124r H04C 109.5
H04Br C124r H04C 109.5
N10Br C125r C126 121(3)
N10Br C125r H05A 107.1
C126r C125r H05A 107.1
N10Br C125r H05B 107.1
C126r C125r H05B 107.1
H05Ar C125r H05B 106.8
C125r C126r H06I 109.5
C125r C126r H06J 109.5
H06Ir C126r H06J 109.5
C125r C126r H06K 109.5
H06Ir C126r H06K 109.5
H06Jr C126r H06K 109.5
C128r C127r N10B 112(3)
C128r C127r H07L 109.1
N10Br C127r H07L 109.1
C128r C127r H07M 109.1
N10Br C127r H07M 109.1
H07Lr C127r H07M 107.9
C127r C128r H08N 109.5
C127r C128r H08O 109.5
H08Nr C128r H08O 109.5
C127r C128r H08P 109.5
H08Nr C128r H08P 109.5
H08Or C128r H08P 109.5

loop_
_geom_bond_atom_site_label_1
_geom_bond_atom_site_label_2
_geom_bond_distance
MN1 O23 1.872(8)
MN1 O11 1.876(8)
MN1 O4 1.928(7)
MN1 O3 1.951(8)
MN1 O1 1.954(9)
MN1 O5 1.968(8)
MN1 MN2 2.846(2)
MN1 MN4 2.892(2)
MN1 MN3 2.922(2)
MN2 O28 1.904(8)
MN2 O3 1.910(7)
MN2 O4 1.916(7)
MN2 O31 1.916(8)
MN2 O2 2.119(8)
MN2 O6 2.423(8)
MN2 MN3 3.105(2)
MN2 MN4 3.107(2)
MN3 O3 1.880(7)
MN3 O21 1.880(8)
MN3 O34 1.918(9)
MN3 O7 1.941(7)
MN3 O6 1.960(8)
MN3 O5 2.010(7)
MN3 MN5 2.880(2)
MN3 MN4 3.0326(19)
MN3 MN6 3.100(2)
MN4 O4 1.895(7)
MN4 O25 1.897(9)
MN4 O12 1.918(9)
MN4 O8 1.943(7)
MN4 O5 1.977(8)
MN4 O6 2.088(8)
MN4 MN5 2.932(2)
MN4 MN6 3.097(2)
MN5 O24 1.884(8)
MN5 O36 1.890(8)
MN5 O8 1.902(7)
MN5 O7 1.908(8)
MN5 O6 1.914(8)
MN5 O10 1.990(8)
MN5 MN6 2.846(2)
MN6 O15 1.893(8)
MN6 O7 1.917(7)
MN6 O18 1.925(8)
MN6 O8 1.943(8)
MN6 O9 2.161(8)
MN6 O5 2.388(8)
V1 O13 1.599(9)
V1 O11 1.713(8)
V1 O12 1.731(9)
V1 O14 1.820(9)
V2 O16 1.615(9)
V2 O15 1.733(9)
V2 O14 1.740(9)
V2 O17 1.798(11)
V3 O19 1.622(10)
V3 O18 1.720(9)
V3 O20 1.736(10)
V3 O17 1.785(11)
V4 O22 1.614(9)
V4 O23 1.704(9)
V4 O21 1.746(10)
V4 O20 1.822(10)
V5 O35 1.624(10)
V5 O34 1.726(11)
V5 O36 1.740(8)
V5 O33 1.819(10)
V6 O32 1.593(10)
V6 O31 1.682(9)
V6 O33 1.766(9)
V6 O30 1.816(12)
V7 O29 1.602(9)
V7 O28 1.684(9)
V7 O30 1.777(12)
V7 O27 1.807(12)
V8 O26 1.630(10)
V8 O25 1.702(9)
V8 O24 1.751(9)
V8 O27 1.801(12)
O1 C1 1.260(14)
O2 C1 1.279(15)
O9 C9 1.198(17)
O10 C9 1.323(16)
C1 C2B 1.51(3)
C1 C2 1.52(3)
C2u C3 1.31(3)
C2u C7 1.34(3)
C3u C4 1.42(3)
C3u H3 0.9500
C4u C5 1.40(3)
C4u H4 0.9500
C5u C6 1.37(3)
C5u C8 1.50(3)
C6u C7 1.41(3)
C6u H6 0.9500
C7u H7 0.9500
C8u H8A 0.9800
C8u H8B 0.9800
C8u H8C 0.9800
C2Bv C3B 1.31(3)
C2Bv C7B 1.33(3)
C3Bv C4B 1.42(3)
C3Bv H3B 0.9500
C4Bv C5B 1.40(3)
C4Bv H4B 0.9500
C5Bv C6B 1.38(4)
C5Bv C8B 1.51(3)
C6Bv C7B 1.43(3)
C6Bv H6B 0.9500
C7Bv H7B 0.9500
C8Bv H8B1 0.9800
C8Bv H8B2 0.9800
C8Bv H8B3 0.9800
C9 C10 1.460(19)
C10 C15 1.40(2)
C10 C11 1.42(2)
C11 C12 1.33(3)
C11 H11 0.9500
C12 C13 1.37(3)
C12 H12 0.9500
C13 C14 1.35(3)
C13 C16 1.46(3)
C14 C15 1.32(2)
C14 H14 0.9500
C15 H15 0.9500
C16 H16A 0.9800
C16 H16B 0.9800
C16 H16C 0.9800
MN7 O47 1.873(9)
MN7 O59 1.885(9)
MN7 O39 1.922(8)
MN7 O40 1.935(8)
MN7 O37 1.952(10)
MN7 O41 1.956(8)
MN7 MN8 2.848(2)
MN7 MN10 2.896(3)
MN7 MN9 2.900(2)
MN8 O64 1.914(8)
MN8 O67 1.915(8)
MN8 O39 1.933(8)
MN8 O40 1.940(8)
MN8 O38 2.143(9)
MN8 O42 2.368(10)
MN8 MN10 3.084(2)
MN8 MN9 3.092(2)
MN9 O70 1.880(8)
MN9 O39 1.882(8)
MN9 O57 1.905(9)
MN9 O43 1.948(8)
MN9 O41 1.951(8)
MN9 O42 1.955(9)
MN9 MN10 2.9393(19)
MN9 MN11 2.965(3)
MN9 MN12 3.105(2)
MN10 O48 1.874(8)
MN10 O61 1.881(8)
MN10 O40 1.898(8)
MN10 O42 1.933(8)
MN10 O44 1.948(8)
MN10 O41 1.967(8)
MN10 MN11 2.956(2)
MN10 MN12 3.103(2)
MN11 O60 1.895(9)
MN11 O72 1.911(9)
MN11 O44 1.924(8)
MN11 O43 1.929(8)
MN11 O46 2.074(10)
MN11 O42 2.106(10)
MN11 MN12 2.840(2)
MN11 V13 3.175(3)
MN12 O43 1.887(8)
MN12 O51 1.889(9)
MN12 O54 1.901(9)
MN12 O44 1.903(8)
MN12 O45 2.157(9)
MN12 O41 2.442(8)
V9 O49 1.609(11)
V9 O47 1.725(10)
V9 O48 1.726(10)
V9 O50 1.841(9)
V10 O52 1.625(13)
V10 O51 1.725(9)
V10 O50 1.737(10)
V10 O53 1.809(12)
V11 O55 1.620(10)
V11 O54 1.723(9)
V11 O56 1.733(11)
V11 O53 1.797(13)
V12 O58 1.612(12)
V12 O59 1.730(9)
V12 O57 1.741(10)
V12 O56 1.815(12)
V13 O62 1.598(12)
V13 O60 1.718(9)
V13 O61 1.730(9)
V13 O63 1.809(12)
V14 O65 1.614(11)
V14 O64 1.697(9)
V14 O63 1.776(13)
V14 O66 1.845(12)
V15 O68 1.608(11)
V15 O67 1.711(9)
V15 O66 1.743(12)
V15 O69 1.807(12)
V16 O71 1.616(10)
V16 O72 1.706(10)
V16 O70 1.729(9)
V16 O69 1.794(11)
O37 C17 1.265(15)
O38 C17 1.245(16)
O45 C25 1.230(15)
O46 C25 1.284(15)
C17 C18B 1.51(3)
C17 C18 1.54(2)
C18i C23 1.32(3)
C18i C19 1.36(3)
C19i C20 1.41(3)
C19i H19 0.9500
C20i C21 1.41(3)
C20i H20 0.9500
C21i C22 1.36(4)
C21i C24 1.52(3)
C22i C23 1.39(3)
C22i H22 0.9500
C23i H23 0.9500
C24i H24A 0.9800
C24i H24B 0.9800
C24i H24C 0.9800
C18Bj C23B 1.31(3)
C18Bj C19B 1.35(3)
C19Bj C20B 1.39(3)
C19Bj H19B 0.9500
C20Bj C21B 1.41(4)
C20Bj H20B 0.9500
C21Bj C22B 1.36(4)
C21Bj C24B 1.52(3)
C22Bj C23B 1.39(3)
C22Bj H22B 0.9500
C23Bj H23B 0.9500
C24Bj H24D 0.9800
C24Bj H24E 0.9800
C24Bj H24F 0.9800
C25 C26B 1.45(3)
C25 C26 1.46(3)
C26k C31 1.39(3)
C26k C27 1.43(3)
C27k C28 1.41(3)
C27k H27 0.9500
C28k C29 1.35(3)
C28k H28 0.9500
C29k C30 1.34(3)
C29k C32 1.55(3)
C30k C31 1.38(3)
C30k H30 0.9500
C31k H31 0.9500
C32k H32A 0.9800
C32k H32B 0.9800
C32k H32C 0.9800
C26Bl C31B 1.39(3)
C26Bl C27B 1.42(3)
C27Bl C28B 1.41(3)
C27Bl H27B 0.9500
C28Bl C29B 1.36(3)
C28Bl H28B 0.9500
C29Bl C30B 1.34(3)
C29Bl C32B 1.55(3)
C30Bl C31B 1.38(3)
C30Bl H30B 0.9500
C31Bl H31B 0.9500
C32Bl H32D 0.9800
C32Bl H32E 0.9800
C32Bl H32F 0.9800
N1 C35 1.36(3)
N1 C33 1.47(3)
N1 C37 1.50(3)
N1 C39 1.59(3)
C33 C34 1.51(3)
C33 H33A 0.9900
C33 H33B 0.9900
C34 H34A 0.9800
C34 H34B 0.9800
C34 H34C 0.9800
C35 C36 1.61(4)
C35 H35A 0.9900
C35 H35B 0.9900
C36 H36A 0.9800
C36 H36B 0.9800
C36 H36C 0.9800
C37 C38 1.35(4)
C37 H37A 0.9900
C37 H37B 0.9900
C38 H38A 0.9800
C38 H38B 0.9800
C38 H38C 0.9800
C39 C40 1.53(3)
C39 H39A 0.9900
C39 H39B 0.9900
C40 H40A 0.9800
C40 H40B 0.9800
C40 H40C 0.9800
N2 C43 1.43(2)
N2 C45 1.49(2)
N2 C41 1.53(2)
N2 C47 1.56(3)
C41 C42 1.47(3)
C41 H41A 0.9900
C41 H41B 0.9900
C42 H42A 0.9800
C42 H42B 0.9800
C42 H42C 0.9800
C43 C44 1.45(3)
C43 H43A 0.9900
C43 H43B 0.9900
C44 H44A 0.9800
C44 H44B 0.9800
C44 H44C 0.9800
C45 C46 1.47(3)
C45 H45A 0.9900
C45 H45B 0.9900
C46 H46A 0.9800
C46 H46B 0.9800
C46 H46C 0.9800
C47 C48 1.55(3)
C47 H47A 0.9900
C47 H47B 0.9900
C48 H48A 0.9800
C48 H48B 0.9800
C48 H48C 0.9800
N3 C51 1.45(2)
N3 C53 1.46(2)
N3 C55 1.54(2)
N3 C49 1.59(2)
C49 C50 1.52(3)
C49 H49A 0.9900
C49 H49B 0.9900
C50 H50A 0.9800
C50 H50B 0.9800
C50 H50C 0.9800
C51 C52 1.48(3)
C51 H51A 0.9900
C51 H51B 0.9900
C52 H52A 0.9800
C52 H52B 0.9800
C52 H52C 0.9800
C53 C54 1.50(3)
C53 H53A 0.9900
C53 H53B 0.9900
C54 H54A 0.9800
C54 H54B 0.9800
C54 H54C 0.9800
C55 C56 1.56(3)
C55 H55A 0.9900
C55 H55B 0.9900
C56 H56A 0.9800
C56 H56B 0.9800
C56 H56C 0.9800
N4a C61 1.469(17)
N4a C63 1.514(15)
N4a C57 1.519(16)
N4a C59 1.558(15)
C57a C58 1.483(19)
C57a H57A 0.9900
C57a H57B 0.9900
C58a H58A 0.9800
C58a H58B 0.9800
C58a H58C 0.9800
C59a C60 1.520(18)
C59a H59A 0.9900
C59a H59B 0.9900
C60a H60A 0.9800
C60a H60B 0.9800
C60a H60C 0.9800
C61a C62 1.558(19)
C61a H61A 0.9900
C61a H61B 0.9900
C62a H62A 0.9800
C62a H62B 0.9800
C62a H62C 0.9800
C63a C64 1.370(18)
C63a H63A 0.9900
C63a H63B 0.9900
C64a H64A 0.9800
C64a H64B 0.9800
C64a H64C 0.9800
N4Bb C61B 1.467(17)
N4Bb C63B 1.517(15)
N4Bb C57B 1.519(16)
N4Bb C59B 1.558(15)
C57Bb C58B 1.486(19)
C57Bb H57C 0.9900
C57Bb H57D 0.9900
C58Bb H58D 0.9800
C58Bb H58E 0.9800
C58Bb H58F 0.9800
C59Bb C60B 1.520(18)
C59Bb H59C 0.9900
C59Bb H59D 0.9900
C60Bb H60D 0.9800
C60Bb H60E 0.9800
C60Bb H60F 0.9800
C61Bb C62B 1.559(19)
C61Bb H61C 0.9900
C61Bb H61D 0.9900
C62Bb H62D 0.9800
C62Bb H62E 0.9800
C62Bb H62F 0.9800
C63Bb C64B 1.365(18)
C63Bb H63C 0.9900
C63Bb H63D 0.9900
C64Bb H64D 0.9800
C64Bb H64E 0.9800
C64Bb H64F 0.9800
N5 C71 1.480(15)
N5 C65 1.494(17)
N5 C69 1.506(17)
N5 C67 1.531(16)
C65 C66 1.522(19)
C65 H65A 0.9900
C65 H65B 0.9900
C66 H66A 0.9800
C66 H66B 0.9800
C66 H66C 0.9800
C67 C68 1.50(2)
C67 H67A 0.9900
C67 H67B 0.9900
C68 H68A 0.9800
C68 H68B 0.9800
C68 H68C 0.9800
C69 C70 1.51(3)
C69 H69A 0.9900
C69 H69B 0.9900
C70 H70A 0.9800
C70 H70B 0.9800
C70 H70C 0.9800
C71 C72 1.41(3)
C71 H71A 0.9900
C71 H71B 0.9900
C72 H72A 0.9800
C72 H72B 0.9800
C72 H72C 0.9800
N6 C79 1.467(17)
N6 C73 1.491(19)
N6 C77 1.505(19)
N6 C75 1.535(17)
C73 C74 1.51(2)
C73 H73A 0.9900
C73 H73B 0.9900
C74 H74A 0.9800
C74 H74B 0.9800
C74 H74C 0.9800
C75 C76 1.50(2)
C75 H75A 0.9900
C75 H75B 0.9900
C76 H76A 0.9800
C76 H76B 0.9800
C76 H76C 0.9800
C77 C78 1.50(3)
C77 H77A 0.9900
C77 H77B 0.9900
C78 H78A 0.9800
C78 H78B 0.9800
C78 H78C 0.9800
C79 C80 1.42(3)
C79 H79A 0.9900
C79 H79B 0.9900
C80 H80A 0.9800
C80 H80B 0.9800
C80 H80C 0.9800
N7 C87 1.51(2)
N7 C85 1.52(2)
N7 C81 1.531(18)
N7 C83 1.559(17)
C81 C82 1.52(2)
C81 H81A 0.9900
C81 H81B 0.9900
C82 H82A 0.9800
C82 H82B 0.9800
C82 H82C 0.9800
C83 C84 1.54(2)
C83 H83A 0.9900
C83 H83B 0.9900
C84 H84A 0.9800
C84 H84B 0.9800
C84 H84C 0.9800
C85 C86 1.52(2)
C85 H85A 0.9900
C85 H85B 0.9900
C86 H86A 0.9800
C86 H86B 0.9800
C86 H86C 0.9800
C87 C88 1.41(2)
C87 H87A 0.9900
C87 H87B 0.9900
C88 H88A 0.9800
C88 H88B 0.9800
C88 H88C 0.9800
N8 C93 1.467(16)
N8 C95 1.516(14)
N8 C89 1.522(15)
N8 C91 1.556(14)
C89 C90 1.487(18)
C89 H89A 0.9900
C89 H89B 0.9900
C90 H90A 0.9800
C90 H90B 0.9800
C90 H90C 0.9800
C91 C92 1.517(17)
C91 H91A 0.9900
C91 H91B 0.9900
C92 H92A 0.9800
C92 H92B 0.9800
C92 H92C 0.9800
C93 C94 1.554(18)
C93 H93A 0.9900
C93 H93B 0.9900
C94 H94A 0.9800
C94 H94B 0.9800
C94 H94C 0.9800
C95 C96 1.372(17)
C95 H95A 0.9900
C95 H95B 0.9900
C96 H96A 0.9800
C96 H96B 0.9800
C96 H96C 0.9800
N9 C101 1.53(3)
N9 C103 1.54(4)
N9 C99 1.55(4)
N9 C97 1.58(4)
C97 C98 1.31(5)
C97 H97A 0.9900
C97 H97B 0.9900
C98 H98A 0.9800
C98 H98B 0.9800
C98 H98C 0.9800
C99 C100 1.40(3)
C99 H99A 0.9900
C99 H99B 0.9900
C100 H10A 0.9800
C100 H10B 0.9800
C100 H10C 0.9800
C101 C102 1.39(3)
C101 H10D 0.9900
C101 H10E 0.9900
C102 H10F 0.9800
C102 H10G 0.9800
C102 H10H 0.9800
C103 C104 1.51(4)
C103 H10I 0.9900
C103 H10J 0.9900
C104 H10K 0.9800
C104 H10L 0.9800
C104 H10M 0.9800
N10q C109 1.49(2)
N10q C105 1.52(2)
N10q C111 1.53(2)
N10q C107 1.55(2)
C105q C106 1.50(2)
C105q H10U 0.9900
C105q H10V 0.9900
C106q H10W 0.9800
C106q H10X 0.9800
C106q H10Y 0.9800
C107q C108 1.53(2)
C107q H10N 0.9900
C107q H10O 0.9900
C108q H10P 0.9800
C108q H10Q 0.9800
C108q H10R 0.9800
C109q C110 1.53(2)
C109q H10S 0.9900
C109q H10T 0.9900
C110q H11A 0.9800
C110q H11B 0.9800
C110q H11C 0.9800
C111q C112 1.39(2)
C111q H11D 0.9900
C111q H11E 0.9900
C112q H11F 0.9800
C112q H11G 0.9800
C112q H11H 0.9800
C113 N11 1.48(2)
C113 H11I 0.9800
C113 H11J 0.9800
C113 H11K 0.9800
N11 O74 1.18(2)
N11 O73 1.21(2)
C115 N13 1.49(2)
C115 H11O 0.9800
C115 H11P 0.9800
C115 H11Q 0.9800
N13 O78 1.18(2)
N13 O77 1.22(2)
C117 N15 1.48(2)
C117 H11U 0.9800
C117 H11V 0.9800
C117 H11W 0.9800
N15 O82 1.17(2)
N15 O81 1.21(2)
C118 N16 1.48(2)
C118 H11X 0.9800
C118 H11Y 0.9800
C118 H11Z 0.9800
N16 O84 1.18(2)
N16 O83 1.21(2)
C120 N18 1.48(2)
C120 H12A 0.9800
C120 H12B 0.9800
C120 H12C 0.9800
N18 O88 1.18(2)
N18 O87 1.20(2)
N10Br C125 1.48(2)
N10Br C127 1.51(2)
N10Br C121 1.54(2)
N10Br C123 1.57(2)
C121r C122 1.50(3)
C121r H01A 0.9900
C121r H01B 0.9900
C122r H02A 0.9800
C122r H02B 0.9800
C122r H02C 0.9800
C123r C124 1.55(3)
C123r H03A 0.9900
C123r H03B 0.9900
C124r H04A 0.9800
C124r H04B 0.9800
C124r H04C 0.9800
C125r C126 1.52(2)
C125r H05A 0.9900
C125r H05B 0.9900
C126r H06I 0.9800
C126r H06J 0.9800
C126r H06K 0.9800
C127r C128 1.40(3)
C127r H07L 0.9900
C127r H07M 0.9900
C128r H08N 0.9800
C128r H08O 0.9800
C128r H08P 0.9800
